data_7105820
loop_
_publ_author_name
'Li Ma'
'Brian Patrick'
'David Dolphin'

_publ_section_title
;
 Self-assembly of [2x2] grids and a hexagon using bis(dipyrrin)s
;
_journal_name_full Chem.Commun.
_journal_page_first 704
_journal_paper_doi 10.1039/c0cc03765f
_journal_volume 47
_journal_year 2011
_chemical_formula_sum 'C206 H254 N16 Zn4'
_chemical_formula_weight 3215.73
_chemical_name_systematic
;
?
;
_space_group_IT_number 13
_symmetry_cell_setting monoclinic
_symmetry_space_group_name_Hall '-P 2yac'
_symmetry_space_group_name_H-M 'P 1 2/n 1'
_atom_sites_solution_hydrogens geom
_atom_sites_solution_primary direct
_atom_sites_solution_secondary difmap
_audit_creation_method SHELXL-97
_cell_angle_alpha 90.00
_cell_angle_beta 95.206(6)
_cell_angle_gamma 90.00
_cell_formula_units_Z 2
_cell_length_a 24.936(3)
_cell_length_b 12.9012(17)
_cell_length_c 28.201(4)
_cell_measurement_reflns_used 9851
_cell_measurement_temperature 173(2)
_cell_measurement_theta_max 27.45
_cell_measurement_theta_min 2.34
_cell_volume 9035(2)
_computing_cell_refinement 'SAINT (Bruker-AXS, 2008)'
_computing_data_collection 'SAINT (Bruker-AXS, 2008)'
_computing_data_reduction 'APEX2 (Bruker-AXS, 2008)'
_computing_molecular_graphics 'ORTEP3 for Windows (Farrugia, 1997)'
_computing_publication_material 'WINGX (Farrugia, 1999)'
_computing_structure_refinement 'SHELXL-97 (Sheldrick, 2008)'
_computing_structure_solution 'SIR-97 (Altomare et al., 1999)'
_diffrn_ambient_temperature 173(2)
_diffrn_measured_fraction_theta_full 0.997
_diffrn_measured_fraction_theta_max 0.997
_diffrn_measurement_device_type 'Bruker X8 APEX II'
_diffrn_measurement_method 'area detector'
_diffrn_radiation_monochromator graphite
_diffrn_radiation_source 'fine-focus sealed tube'
_diffrn_radiation_type MoK\a
_diffrn_radiation_wavelength 0.71073
_diffrn_reflns_av_R_equivalents 0.0506
_diffrn_reflns_av_sigmaI/netI 0.0460
_diffrn_reflns_limit_h_max 32
_diffrn_reflns_limit_h_min -32
_diffrn_reflns_limit_k_max 16
_diffrn_reflns_limit_k_min 0
_diffrn_reflns_limit_l_max 37
_diffrn_reflns_limit_l_min 0
_diffrn_reflns_number 21591
_diffrn_reflns_theta_full 27.93
_diffrn_reflns_theta_max 27.93
_diffrn_reflns_theta_min 1.45
_exptl_absorpt_coefficient_mu 0.582
_exptl_absorpt_correction_T_max 0.792
_exptl_absorpt_correction_T_min 0.682
_exptl_absorpt_correction_type multi-scan
_exptl_absorpt_process_details 'SADABS (Bruker-AXS, 2008)'
_exptl_crystal_colour green
_exptl_crystal_density_diffrn 1.182
_exptl_crystal_density_method 'not measured'
_exptl_crystal_description prism
_exptl_crystal_F_000 3444
_exptl_crystal_size_max 0.55
_exptl_crystal_size_mid 0.44
_exptl_crystal_size_min 0.40
_refine_diff_density_max 0.821
_refine_diff_density_min -0.390
_refine_diff_density_rms 0.073
_refine_ls_extinction_method none
_refine_ls_goodness_of_fit_ref 1.104
_refine_ls_hydrogen_treatment constr
_refine_ls_matrix_type full
_refine_ls_number_parameters 1020
_refine_ls_number_reflns 21591
_refine_ls_number_restraints 23
_refine_ls_restrained_S_all 1.107
_refine_ls_R_factor_all 0.1061
_refine_ls_R_factor_gt 0.0586
_refine_ls_shift/su_max 0.059
_refine_ls_shift/su_mean 0.001
_refine_ls_structure_factor_coef Fsqd
_refine_ls_weighting_details 'calc w=1/[\s^2^(Fo^2^)+(0.0985P)^2^+0.5944P] where P=(Fo^2^+2Fc^2^)/3'
_refine_ls_weighting_scheme calc
_refine_ls_wR_factor_gt 0.1615
_refine_ls_wR_factor_ref 0.1849
_reflns_number_gt 12724
_reflns_number_total 21591
_reflns_threshold_expression >2sigma(I)
_cod_data_source_file C0CC03765F.TXT
_cod_data_source_block grid_9
_cod_original_sg_symbol_H-M 'P 2/n'
_cod_database_code 7105820

loop_
_symmetry_equiv_pos_as_xyz
'x, y, z'
'-x+1/2, y, -z+1/2'
'-x, -y, -z'
'x-1/2, -y, z-1/2'

loop_
_atom_site_label
_atom_site_type_symbol
_atom_site_fract_x
_atom_site_fract_y
_atom_site_fract_z
_atom_site_U_iso_or_equiv
_atom_site_adp_type
_atom_site_occupancy
_atom_site_symmetry_multiplicity
_atom_site_calc_flag
_atom_site_refinement_flags
_atom_site_disorder_assembly
_atom_site_disorder_group
C1 C 0.17161(11) 0.2328(2) 0.56954(10) 0.0393(7) Uani 1 1 d . . .
C2 C 0.15642(13) 0.3286(3) 0.58992(11) 0.0481(8) Uani 1 1 d . . .
C3 C 0.17170(12) 0.4049(2) 0.56075(11) 0.0457(7) Uani 1 1 d . . .
C4 C 0.19805(12) 0.3557(2) 0.52380(10) 0.0386(7) Uani 1 1 d . . .
C5 C 0.22475(12) 0.4056(2) 0.48874(10) 0.0418(7) Uani 1 1 d . . .
H5 H 0.2197 0.4785 0.4869 0.050 Uiso 1 1 calc R . .
C6 C 0.25767(12) 0.3644(2) 0.45618(10) 0.0382(7) Uani 1 1 d . . .
C7 C 0.28487(12) 0.4198(2) 0.42188(10) 0.0427(7) Uani 1 1 d . . .
C8 C 0.31409(12) 0.3469(2) 0.39914(10) 0.0373(7) Uani 1 1 d . . .
C9 C 0.30375(11) 0.2499(2) 0.42010(9) 0.0319(6) Uani 1 1 d . . .
C10 C 0.32837(12) 0.1508(2) 0.40595(10) 0.0368(6) Uani 1 1 d . . .
H10A H 0.3045 0.0923 0.4127 0.044 Uiso 1 1 calc R . .
H10B H 0.3633 0.1406 0.4250 0.044 Uiso 1 1 calc R . .
C11 C 0.33714(12) 0.15126(19) 0.35269(10) 0.0350(6) Uani 1 1 d . . .
H11A H 0.3617 0.0939 0.3458 0.042 Uiso 1 1 calc R . .
H11B H 0.3023 0.1399 0.3336 0.042 Uiso 1 1 calc R . .
C12 C 0.36064(10) 0.25158(19) 0.33882(9) 0.0296(6) Uani 1 1 d . . .
C13 C 0.34919(12) 0.3490(2) 0.36008(10) 0.0376(7) Uani 1 1 d . . .
C14 C 0.37772(13) 0.4220(2) 0.33726(11) 0.0507(9) Uani 1 1 d . . .
C15 C 0.40464(12) 0.3685(2) 0.30192(10) 0.0399(7) Uani 1 1 d . . .
C16 C 0.43725(12) 0.4109(2) 0.27009(10) 0.0456(8) Uani 1 1 d . . .
H16 H 0.4390 0.4845 0.2702 0.055 Uiso 1 1 calc R . .
C17 C 0.46816(12) 0.3625(2) 0.23767(10) 0.0384(7) Uani 1 1 d . . .
C18 C 0.49692(12) 0.4126(2) 0.20277(10) 0.0433(7) Uani 1 1 d . . .
C19 C 0.51952(12) 0.3340(2) 0.17745(10) 0.0413(7) Uani 1 1 d . . .
C20 C 0.50405(11) 0.2398(2) 0.19717(9) 0.0340(6) Uani 1 1 d . . .
C21 C 0.16421(12) 0.1267(2) 0.58686(10) 0.0423(7) Uani 1 1 d . . .
C22 C 0.14473(12) 0.0479(2) 0.55621(11) 0.0463(8) Uani 1 1 d . . .
H22 H 0.1339 0.0641 0.5239 0.056 Uiso 1 1 calc R . .
C23 C 0.14072(14) -0.0544(3) 0.57181(12) 0.0542(9) Uani 1 1 d . . .
C24 C 0.15704(13) -0.0759(3) 0.61905(12) 0.0595(9) Uani 1 1 d . . .
H24 H 0.1547 -0.1450 0.6303 0.071 Uiso 1 1 calc R . .
C25 C 0.17660(14) 0.0003(3) 0.65023(12) 0.0563(9) Uani 1 1 d . . .
C26 C 0.17956(12) 0.1014(3) 0.63446(11) 0.0482(8) Uani 1 1 d . . .
H26 H 0.1921 0.1542 0.6561 0.058 Uiso 1 1 calc R . .
C27 C 0.11919(17) -0.1397(3) 0.53925(14) 0.0722(11) Uani 1 1 d . . .
H27A H 0.1436 -0.1993 0.5425 0.108 Uiso 1 1 calc R . .
H27B H 0.1164 -0.1150 0.5063 0.108 Uiso 1 1 calc R . .
H27C H 0.0835 -0.1605 0.5478 0.108 Uiso 1 1 calc R . .
C28 C 0.19520(19) -0.0274(4) 0.70147(13) 0.0931(15) Uani 1 1 d . . .
H28A H 0.2094 0.0347 0.7183 0.140 Uiso 1 1 calc R . .
H28B H 0.2235 -0.0802 0.7019 0.140 Uiso 1 1 calc R . .
H28C H 0.1647 -0.0546 0.7172 0.140 Uiso 1 1 calc R . .
C29 C 0.12705(16) 0.3410(3) 0.63420(12) 0.0631(10) Uani 1 1 d . . .
H29A H 0.1532 0.3525 0.6618 0.095 Uiso 1 1 calc R . .
H29B H 0.1063 0.2781 0.6392 0.095 Uiso 1 1 calc R . .
H29C H 0.1026 0.4005 0.6303 0.095 Uiso 1 1 calc R . .
C30 C 0.16461(15) 0.5200(2) 0.56719(13) 0.0614(10) Uani 1 1 d . . .
H30A H 0.1277 0.5335 0.5760 0.074 Uiso 1 1 calc R . .
H30B H 0.1685 0.5552 0.5365 0.074 Uiso 1 1 calc R . .
C31 C 0.20503(19) 0.5661(3) 0.60523(17) 0.0962(15) Uani 1 1 d . . .
H31A H 0.2021 0.5304 0.6356 0.144 Uiso 1 1 calc R . .
H31B H 0.1975 0.6400 0.6089 0.144 Uiso 1 1 calc R . .
H31C H 0.2416 0.5574 0.5956 0.144 Uiso 1 1 calc R . .
C32 C 0.27868(16) 0.5352(2) 0.41336(13) 0.0681(11) Uani 1 1 d . . .
H32A H 0.3097 0.5716 0.4294 0.102 Uiso 1 1 calc R . .
H32B H 0.2456 0.5595 0.4261 0.102 Uiso 1 1 calc R . .
H32C H 0.2767 0.5492 0.3791 0.102 Uiso 1 1 calc R . .
C33 C 0.3837(2) 0.5365(3) 0.34737(17) 0.0994(18) Uani 1 1 d . . .
H33A H 0.3538 0.5741 0.3303 0.149 Uiso 1 1 calc R . .
H33B H 0.4179 0.5611 0.3368 0.149 Uiso 1 1 calc R . .
H33C H 0.3834 0.5486 0.3817 0.149 Uiso 1 1 calc R . .
C34 C 0.50298(16) 0.5280(2) 0.19626(13) 0.0625(10) Uani 1 1 d . . .
H34A H 0.5094 0.5417 0.1627 0.075 Uiso 1 1 calc R . .
H34B H 0.4687 0.5620 0.2023 0.075 Uiso 1 1 calc R . .
C35 C 0.5469(2) 0.5757(3) 0.22741(14) 0.0991(17) Uani 1 1 d . . .
H35A H 0.5383 0.5719 0.2606 0.149 Uiso 1 1 calc R . .
H35B H 0.5509 0.6484 0.2184 0.149 Uiso 1 1 calc R . .
H35C H 0.5806 0.5385 0.2240 0.149 Uiso 1 1 calc R . .
C36 C 0.55553(14) 0.3475(2) 0.13761(12) 0.0530(9) Uani 1 1 d . . .
H36A H 0.5334 0.3515 0.1071 0.080 Uiso 1 1 calc R . .
H36B H 0.5801 0.2882 0.1372 0.080 Uiso 1 1 calc R . .
H36C H 0.5765 0.4114 0.1427 0.080 Uiso 1 1 calc R . .
C37 C 0.51681(11) 0.1345(2) 0.18198(10) 0.0355(6) Uani 1 1 d . . .
C38 C 0.54008(12) 0.0613(2) 0.21298(10) 0.0430(7) Uani 1 1 d . . .
H38 H 0.5499 0.0807 0.2451 0.052 Uiso 1 1 calc R . .
C39 C 0.54970(14) -0.0396(2) 0.19899(12) 0.0529(8) Uani 1 1 d . . .
C40 C 0.53327(14) -0.0665(3) 0.15185(13) 0.0563(9) Uani 1 1 d . . .
H40 H 0.5386 -0.1356 0.1417 0.068 Uiso 1 1 calc R . .
C41 C 0.50961(13) 0.0037(3) 0.11959(11) 0.0530(8) Uani 1 1 d . . .
C42 C 0.50211(11) 0.1039(3) 0.13469(10) 0.0437(7) Uani 1 1 d . . .
H42 H 0.4866 0.1535 0.1126 0.052 Uiso 1 1 calc R . .
C43 C 0.57570(19) -0.1190(3) 0.23301(14) 0.0826(13) Uani 1 1 d . . .
H43A H 0.5885 -0.0851 0.2630 0.124 Uiso 1 1 calc R . .
H43B H 0.6062 -0.1510 0.2190 0.124 Uiso 1 1 calc R . .
H43C H 0.5493 -0.1726 0.2391 0.124 Uiso 1 1 calc R . .
C44 C 0.49126(18) -0.0291(3) 0.06943(13) 0.0817(13) Uani 1 1 d . . .
H44A H 0.4610 -0.0774 0.0699 0.123 Uiso 1 1 calc R . .
H44B H 0.5210 -0.0633 0.0552 0.123 Uiso 1 1 calc R . .
H44C H 0.4798 0.0320 0.0505 0.123 Uiso 1 1 calc R . .
C45 C 0.49039(12) 0.0730(2) 0.36556(10) 0.0410(7) Uani 1 1 d . A .
C46 C 0.50425(15) -0.0221(3) 0.38843(11) 0.0582(9) Uani 1 1 d . A .
C47 C 0.48905(17) -0.0994(3) 0.35600(12) 0.0656(10) Uani 1 1 d D . .
C48 C 0.46671(13) -0.0499(2) 0.31369(10) 0.0462(8) Uani 1 1 d . A .
C49 C 0.44359(13) -0.0985(2) 0.27287(10) 0.0461(8) Uani 1 1 d . . .
H49 H 0.4482 -0.1716 0.2723 0.055 Uiso 1 1 calc R A .
C50 C 0.41494(11) -0.05745(19) 0.23301(9) 0.0347(6) Uani 1 1 d . A .
C51 C 0.39403(12) -0.1119(2) 0.19163(10) 0.0397(7) Uani 1 1 d . . .
C52 C 0.36664(11) -0.04115(19) 0.16243(9) 0.0328(6) Uani 1 1 d . A .
C53 C 0.37298(10) 0.05735(18) 0.18658(9) 0.0274(5) Uani 1 1 d . . .
C54 C 0.34989(12) 0.15611(19) 0.16685(9) 0.0339(6) Uani 1 1 d . A .
H54A H 0.3725 0.2148 0.1795 0.041 Uiso 1 1 calc R . .
H54B H 0.3133 0.1656 0.1772 0.041 Uiso 1 1 calc R . .
C55 C 0.34693(12) 0.15648(19) 0.11229(9) 0.0348(6) Uani 1 1 d . . .
H55A H 0.3235 0.2140 0.0997 0.042 Uiso 1 1 calc R A .
H55B H 0.3833 0.1679 0.1019 0.042 Uiso 1 1 calc R . .
C56 C 0.17488(10) 0.05634(19) 0.40712(9) 0.0288(5) Uani 1 1 d . . .
C57 C 0.33537(10) -0.04096(19) 0.11581(9) 0.0314(6) Uani 1 1 d . . .
C58 C 0.30820(12) -0.1137(2) 0.08707(10) 0.0391(7) Uani 1 1 d . . .
C59 C 0.21758(11) -0.0597(2) 0.45252(10) 0.0354(6) Uani 1 1 d . . .
C60 C 0.25100(12) -0.1011(2) 0.48972(10) 0.0440(7) Uani 1 1 d . . .
H60 H 0.2545 -0.1744 0.4890 0.053 Uiso 1 1 calc R . .
C61 C 0.28020(12) -0.0529(2) 0.52783(10) 0.0440(7) Uani 1 1 d . . .
C62 C 0.31046(13) -0.1039(3) 0.56644(12) 0.0560(9) Uani 1 1 d . . .
C63 C 0.32858(13) -0.0284(3) 0.59818(11) 0.0570(9) Uani 1 1 d . . .
C64 C 0.31020(12) 0.0683(3) 0.57803(10) 0.0457(7) Uani 1 1 d . . .
C65 C 0.49679(12) 0.1783(2) 0.38514(10) 0.0434(7) Uani 1 1 d . . .
C66 C 0.51961(14) 0.2561(3) 0.35951(11) 0.0602(10) Uani 1 1 d . . .
H66 H 0.5321 0.2404 0.3295 0.072 Uiso 1 1 calc R . .
C67 C 0.52441(19) 0.3568(3) 0.37729(14) 0.0781(13) Uani 1 1 d . . .
C68 C 0.50520(18) 0.3782(3) 0.42028(14) 0.0762(12) Uani 1 1 d . . .
H68 H 0.5075 0.4472 0.4320 0.091 Uiso 1 1 calc R . .
C69 C 0.48286(16) 0.3038(3) 0.44681(13) 0.0657(10) Uani 1 1 d . . .
C70 C 0.47917(13) 0.2036(3) 0.42946(11) 0.0535(8) Uani 1 1 d . . .
H70 H 0.4644 0.1509 0.4479 0.064 Uiso 1 1 calc R . .
C71 C 0.5490(3) 0.4413(4) 0.34953(17) 0.151(3) Uani 1 1 d . . .
H71A H 0.5219 0.4948 0.3410 0.227 Uiso 1 1 calc R . .
H71B H 0.5617 0.4121 0.3205 0.227 Uiso 1 1 calc R . .
H71C H 0.5794 0.4722 0.3690 0.227 Uiso 1 1 calc R . .
C72 C 0.4598(3) 0.3297(4) 0.49326(17) 0.119(2) Uani 1 1 d . . .
H72A H 0.4351 0.2745 0.5012 0.179 Uiso 1 1 calc R . .
H72B H 0.4402 0.3955 0.4899 0.179 Uiso 1 1 calc R . .
H72C H 0.4892 0.3357 0.5187 0.179 Uiso 1 1 calc R . .
C73 C 0.53220(19) -0.0354(3) 0.43783(12) 0.0831(14) Uani 1 1 d . . .
H73A H 0.5065 -0.0623 0.4591 0.125 Uiso 1 1 calc R A .
H73B H 0.5461 0.0317 0.4497 0.125 Uiso 1 1 calc R . .
H73C H 0.5622 -0.0843 0.4367 0.125 Uiso 1 1 calc R . .
C74A C 0.4844(3) -0.2187(6) 0.3642(4) 0.048(3) Uani 0.462(11) 1 d PD A 1
H74A H 0.4760 -0.2329 0.3972 0.058 Uiso 0.462(11) 1 calc PR A 1
H74B H 0.4554 -0.2483 0.3420 0.058 Uiso 0.462(11) 1 calc PR A 1
C76 C 0.40495(17) -0.2252(2) 0.18253(13) 0.0718(12) Uani 1 1 d . A .
H76A H 0.3749 -0.2671 0.1919 0.108 Uiso 1 1 calc R . .
H76B H 0.4383 -0.2463 0.2012 0.108 Uiso 1 1 calc R . .
H76C H 0.4088 -0.2357 0.1486 0.108 Uiso 1 1 calc R . .
C77 C 0.30358(16) -0.2285(2) 0.09528(13) 0.0651(11) Uani 1 1 d . . .
H77A H 0.3359 -0.2634 0.0858 0.098 Uiso 1 1 calc R A .
H77B H 0.2718 -0.2554 0.0763 0.098 Uiso 1 1 calc R . .
H77C H 0.3001 -0.2416 0.1291 0.098 Uiso 1 1 calc R . .
C78 C 0.32167(18) -0.2185(3) 0.56901(15) 0.0816(13) Uani 1 1 d . . .
H78A H 0.2880 -0.2569 0.5596 0.098 Uiso 1 1 calc R . .
H78B H 0.3338 -0.2376 0.6023 0.098 Uiso 1 1 calc R . .
C79 C 0.3658(2) -0.2514(4) 0.5358(2) 0.129(2) Uani 1 1 d . . .
H79A H 0.3514 -0.2445 0.5024 0.193 Uiso 1 1 calc R . .
H79B H 0.3762 -0.3236 0.5423 0.193 Uiso 1 1 calc R . .
H79C H 0.3974 -0.2066 0.5419 0.193 Uiso 1 1 calc R . .
C80 C 0.36320(16) -0.0426(3) 0.64451(12) 0.0773(13) Uani 1 1 d . . .
H80A H 0.3401 -0.0497 0.6706 0.116 Uiso 1 1 calc R . .
H80B H 0.3867 0.0179 0.6503 0.116 Uiso 1 1 calc R . .
H80C H 0.3853 -0.1050 0.6427 0.116 Uiso 1 1 calc R . .
C81 C 0.31892(12) 0.1725(3) 0.59792(11) 0.0489(8) Uani 1 1 d . . .
C82 C 0.31372(12) 0.1919(3) 0.64627(12) 0.0561(9) Uani 1 1 d . . .
H82 H 0.3063 0.1357 0.6665 0.067 Uiso 1 1 calc R . .
C83 C 0.31900(14) 0.2894(4) 0.66496(13) 0.0662(11) Uani 1 1 d . . .
C84 C 0.33003(16) 0.3705(3) 0.63596(14) 0.0718(11) Uani 1 1 d . . .
H84 H 0.3334 0.4383 0.6491 0.086 Uiso 1 1 calc R . .
C85 C 0.33646(15) 0.3562(3) 0.58724(14) 0.0640(10) Uani 1 1 d . . .
C86 C 0.33071(12) 0.2561(3) 0.56969(12) 0.0555(9) Uani 1 1 d . . .
H86 H 0.3350 0.2442 0.5370 0.067 Uiso 1 1 calc R . .
C87 C 0.31177(19) 0.3093(4) 0.71702(14) 0.0927(14) Uani 1 1 d . . .
H87A H 0.2959 0.2480 0.7308 0.139 Uiso 1 1 calc R . .
H87B H 0.2879 0.3690 0.7197 0.139 Uiso 1 1 calc R . .
H87C H 0.3469 0.3239 0.7343 0.139 Uiso 1 1 calc R . .
C88 C 0.34877(18) 0.4462(3) 0.55581(15) 0.0867(13) Uani 1 1 d . . .
H88A H 0.3425 0.4255 0.5223 0.130 Uiso 1 1 calc R . .
H88B H 0.3865 0.4668 0.5628 0.130 Uiso 1 1 calc R . .
H88C H 0.3253 0.5047 0.5619 0.130 Uiso 1 1 calc R . .
N1 N 0.19598(9) 0.24917(17) 0.52960(7) 0.0345(5) Uani 1 1 d . . .
N2 N 0.27069(9) 0.25865(16) 0.45404(7) 0.0322(5) Uani 1 1 d . . .
N3 N 0.39315(8) 0.26189(15) 0.30445(7) 0.0296(5) Uani 1 1 d . . .
N4 N 0.47400(8) 0.25527(16) 0.23397(7) 0.0306(5) Uani 1 1 d . . .
N5 N 0.46843(9) 0.05710(17) 0.32030(7) 0.0339(5) Uani 1 1 d . . .
N6 N 0.40100(8) 0.04784(15) 0.22829(7) 0.0284(5) Uani 1 1 d . A .
N7 N 0.20586(9) 0.04631(16) 0.44778(7) 0.0310(5) Uani 1 1 d . . .
N8 N 0.28153(9) 0.05399(18) 0.53572(8) 0.0378(5) Uani 1 1 d . . .
Zn1 Zn 0.434710(12) 0.15530(2) 0.272119(10) 0.02759(10) Uani 1 1 d . A .
Zn2 Zn 0.238096(12) 0.15139(2) 0.493711(10) 0.03123(10) Uani 1 1 d . . .
C75A C 0.5388(3) -0.2668(8) 0.3552(3) 0.078(3) Uani 0.462(11) 1 d PD A 1
H75A H 0.5374 -0.3419 0.3600 0.118 Uiso 0.462(11) 1 calc PR A 1
H75B H 0.5672 -0.2370 0.3774 0.118 Uiso 0.462(11) 1 calc PR A 1
H75C H 0.5467 -0.2521 0.3224 0.118 Uiso 0.462(11) 1 calc PR A 1
C74B C 0.5104(5) -0.2117(6) 0.3614(5) 0.094(5) Uani 0.538(11) 1 d PD A 2
H74C H 0.5098 -0.2479 0.3304 0.112 Uiso 0.538(11) 1 calc PR A 2
H74D H 0.5471 -0.2145 0.3779 0.112 Uiso 0.538(11) 1 calc PR A 2
C75B C 0.4681(6) -0.2545(8) 0.3923(5) 0.186(8) Uani 0.538(11) 1 d PD A 2
H75D H 0.4757 -0.3276 0.3994 0.279 Uiso 0.538(11) 1 calc PR A 2
H75E H 0.4323 -0.2481 0.3751 0.279 Uiso 0.538(11) 1 calc PR A 2
H75F H 0.4692 -0.2151 0.4220 0.279 Uiso 0.538(11) 1 calc PR A 2
C90 C 0.8656(3) 0.2850(8) 0.2311(4) 0.229(5) Uani 1 1 d D . .
H90A H 0.9028 0.2998 0.2436 0.343 Uiso 1 1 calc R . .
H90B H 0.8618 0.2957 0.1965 0.343 Uiso 1 1 calc R . .
H90C H 0.8568 0.2129 0.2382 0.343 Uiso 1 1 calc R . .
C91 C 0.82778(16) 0.3566(7) 0.2541(3) 0.235(5) Uani 1 1 d D . .
H91A H 0.8399 0.4291 0.2509 0.282 Uiso 1 1 calc R . .
H91B H 0.8287 0.3403 0.2885 0.282 Uiso 1 1 calc R . .
C92 C 0.77015(16) 0.3458(9) 0.23127(17) 0.386(14) Uani 1 1 d D . .
H92A H 0.7620 0.4039 0.2089 0.463 Uiso 1 1 calc R . .
H92B H 0.7667 0.2804 0.2129 0.463 Uiso 1 1 calc R . .
C93 C 0.0476(6) 0.2702(10) 0.4851(4) 0.082(4) Uani 0.452(5) 1 d PD B 1
H93A H 0.0852 0.2492 0.4929 0.122 Uiso 0.452(5) 1 calc PR B 1
H93B H 0.0454 0.3167 0.4575 0.122 Uiso 0.452(5) 1 calc PR B 1
H93C H 0.0254 0.2087 0.4776 0.122 Uiso 0.452(5) 1 calc PR B 1
C94 C 0.0273(4) 0.3266(8) 0.5278(4) 0.067(3) Uiso 0.452(5) 1 d PD B 1
H94A H 0.0324 0.2798 0.5556 0.081 Uiso 0.452(5) 1 calc PR B 1
H94B H 0.0507 0.3877 0.5348 0.081 Uiso 0.452(5) 1 calc PR B 1
C95 C -0.0299(4) 0.3630(8) 0.5236(4) 0.076(3) Uani 0.452(5) 1 d P B 1
H95A H -0.0542 0.3023 0.5193 0.092 Uiso 0.452(5) 1 calc PR B 1
H95B H -0.0364 0.4076 0.4951 0.092 Uiso 0.452(5) 1 calc PR B 1
C96 C -0.0434(3) 0.4240(7) 0.5676(3) 0.071(3) Uiso 0.452(5) 1 d P B 1
H96A H -0.0405 0.3767 0.5954 0.086 Uiso 0.452(5) 1 calc PR B 1
H96B H -0.0161 0.4793 0.5740 0.086 Uiso 0.452(5) 1 calc PR B 1
C97 C -0.0993(4) 0.4736(8) 0.5636(4) 0.081(3) Uiso 0.452(5) 1 d P B 1
H97A H -0.1262 0.4197 0.5536 0.097 Uiso 0.452(5) 1 calc PR B 1
H97B H -0.1007 0.5267 0.5381 0.097 Uiso 0.452(5) 1 calc PR B 1
C98 C -0.1168(6) 0.5285(9) 0.6126(5) 0.088(4) Uiso 0.452(5) 1 d P B 1
H98A H -0.1526 0.5595 0.6064 0.132 Uiso 0.452(5) 1 calc PR B 1
H98B H -0.0907 0.5826 0.6228 0.132 Uiso 0.452(5) 1 calc PR B 1
H98C H -0.1175 0.4761 0.6377 0.132 Uiso 0.452(5) 1 calc PR B 1
C102 C -0.1080(6) 0.5189(11) 0.5924(6) 0.101(5) Uiso 0.410(6) 1 d PD C 2
H10C H -0.1312 0.4794 0.5684 0.121 Uiso 0.410(6) 1 calc PR C 2
H10D H -0.0776 0.4727 0.6032 0.121 Uiso 0.410(6) 1 calc PR C 2
C103 C -0.0834(6) 0.6120(11) 0.5651(5) 0.134(6) Uiso 0.410(6) 1 d PD C 2
H10E H -0.1142 0.6573 0.5544 0.161 Uiso 0.410(6) 1 calc PR C 2
H10F H -0.0610 0.6516 0.5896 0.161 Uiso 0.410(6) 1 calc PR C 2
C101 C -0.1408(6) 0.5352(11) 0.6351(5) 0.106(5) Uiso 0.410(6) 1 d PD C 2
H10G H -0.1527 0.4679 0.6463 0.159 Uiso 0.410(6) 1 calc PR C 2
H10H H -0.1722 0.5784 0.6256 0.159 Uiso 0.410(6) 1 calc PR C 2
H10I H -0.1183 0.5696 0.6608 0.159 Uiso 0.410(6) 1 calc PR C 2
C106 C 0.0010(9) 0.6825(15) 0.4609(6) 0.163(8) Uiso 0.410(6) 1 d PD C 2
H10J H 0.0268 0.7391 0.4582 0.245 Uiso 0.410(6) 1 calc PR C 2
H10K H -0.0220 0.6760 0.4309 0.245 Uiso 0.410(6) 1 calc PR C 2
H10L H 0.0206 0.6175 0.4675 0.245 Uiso 0.410(6) 1 calc PR C 2
C104 C -0.0505(6) 0.6033(10) 0.5237(5) 0.117(5) Uiso 0.410(6) 1 d PD C 2
H10M H -0.0711 0.5621 0.4986 0.140 Uiso 0.410(6) 1 calc PR C 2
H10N H -0.0174 0.5640 0.5339 0.140 Uiso 0.410(6) 1 calc PR C 2
C105 C -0.0340(9) 0.7059(12) 0.5015(7) 0.127(8) Uiso 0.410(6) 1 d PD C 2
H10O H -0.0665 0.7448 0.4891 0.152 Uiso 0.410(6) 1 calc PR C 2
H10P H -0.0135 0.7490 0.5259 0.152 Uiso 0.410(6) 1 calc PR C 2
C108 C -0.023(3) 0.647(3) 0.4956(17) 0.153(15) Uiso 0.138(6) 1 d PD D 3
H10Q H -0.0504 0.6464 0.4682 0.184 Uiso 0.138(6) 1 calc PR D 3
H10R H 0.0117 0.6691 0.4835 0.184 Uiso 0.138(6) 1 calc PR D 3
C107 C -0.039(3) 0.729(3) 0.531(2) 0.153(15) Uiso 0.138(6) 1 d PD D 3
H10S H -0.0367 0.7982 0.5168 0.230 Uiso 0.138(6) 1 calc PR D 3
H10T H -0.0138 0.7259 0.5601 0.230 Uiso 0.138(6) 1 calc PR D 3
H10U H -0.0753 0.7159 0.5391 0.230 Uiso 0.138(6) 1 calc PR D 3
C109 C -0.0157(19) 0.537(3) 0.5149(15) 0.153(15) Uiso 0.138(6) 1 d PD . 3
H10V H -0.0518 0.5071 0.5176 0.184 Uiso 0.138(6) 1 calc PR D 3
H10W H 0.0030 0.5404 0.5473 0.184 Uiso 0.138(6) 1 calc PR D 3

loop_
_atom_site_aniso_label
_atom_site_aniso_U_11
_atom_site_aniso_U_22
_atom_site_aniso_U_33
_atom_site_aniso_U_23
_atom_site_aniso_U_13
_atom_site_aniso_U_12
C1 0.0324(16) 0.0502(18) 0.0373(15) -0.0050(13) 0.0136(12) -0.0026(12)
C2 0.0479(19) 0.059(2) 0.0410(16) -0.0095(15) 0.0242(14) -0.0049(15)
C3 0.0467(18) 0.0455(19) 0.0484(17) -0.0100(14) 0.0241(14) 0.0011(14)
C4 0.0379(16) 0.0420(18) 0.0386(15) -0.0100(13) 0.0182(13) 0.0006(12)
C5 0.0523(18) 0.0293(16) 0.0475(16) -0.0103(13) 0.0240(14) 0.0000(12)
C6 0.0436(17) 0.0349(16) 0.0390(15) -0.0073(12) 0.0194(13) -0.0044(12)
C7 0.0539(19) 0.0288(15) 0.0500(17) -0.0111(13) 0.0291(15) -0.0058(12)
C8 0.0407(16) 0.0317(15) 0.0428(15) -0.0147(12) 0.0220(13) -0.0089(11)
C9 0.0324(15) 0.0311(15) 0.0336(13) -0.0064(11) 0.0103(11) -0.0063(11)
C10 0.0371(16) 0.0353(16) 0.0404(15) -0.0029(12) 0.0169(13) 0.0026(11)
C11 0.0415(16) 0.0250(14) 0.0416(15) -0.0053(12) 0.0204(13) -0.0025(11)
C12 0.0293(14) 0.0251(14) 0.0364(13) -0.0057(11) 0.0135(11) -0.0039(10)
C13 0.0452(17) 0.0281(15) 0.0432(15) -0.0116(12) 0.0240(13) -0.0102(11)
C14 0.067(2) 0.0285(16) 0.064(2) -0.0177(14) 0.0442(17) -0.0119(14)
C15 0.0472(18) 0.0289(15) 0.0477(16) -0.0105(12) 0.0269(14) -0.0101(12)
C16 0.058(2) 0.0309(16) 0.0521(18) -0.0145(13) 0.0299(15) -0.0137(13)
C17 0.0457(17) 0.0303(16) 0.0422(15) -0.0055(12) 0.0212(13) -0.0082(12)
C18 0.0508(18) 0.0334(16) 0.0499(17) -0.0017(13) 0.0270(14) -0.0065(13)
C19 0.0427(17) 0.0430(18) 0.0416(15) 0.0005(13) 0.0217(13) -0.0028(13)
C20 0.0327(15) 0.0390(16) 0.0319(13) -0.0039(12) 0.0112(12) 0.0006(11)
C21 0.0334(16) 0.0542(19) 0.0413(16) 0.0028(14) 0.0146(13) -0.0011(13)
C22 0.0440(19) 0.057(2) 0.0395(16) 0.0003(15) 0.0130(14) -0.0048(14)
C23 0.058(2) 0.047(2) 0.061(2) 0.0067(17) 0.0214(17) -0.0052(15)
C24 0.056(2) 0.057(2) 0.067(2) 0.0191(19) 0.0136(19) -0.0009(16)
C25 0.047(2) 0.071(3) 0.0517(19) 0.0143(18) 0.0099(16) -0.0002(17)
C26 0.0349(17) 0.070(2) 0.0400(16) 0.0024(16) 0.0073(13) -0.0044(15)
C27 0.086(3) 0.059(2) 0.076(3) -0.003(2) 0.027(2) -0.024(2)
C28 0.086(3) 0.126(4) 0.063(2) 0.039(3) -0.014(2) -0.007(3)
C29 0.081(3) 0.060(2) 0.054(2) -0.0050(17) 0.0425(19) 0.0011(18)
C30 0.073(2) 0.051(2) 0.068(2) -0.0181(17) 0.045(2) 0.0023(17)
C31 0.103(4) 0.077(3) 0.111(4) -0.039(3) 0.020(3) -0.010(3)
C32 0.097(3) 0.0351(19) 0.082(3) -0.0059(17) 0.060(2) -0.0006(17)
C33 0.147(4) 0.036(2) 0.133(4) -0.036(2) 0.114(3) -0.037(2)
C34 0.087(3) 0.0359(18) 0.073(2) 0.0020(17) 0.053(2) -0.0087(17)
C35 0.163(5) 0.074(3) 0.065(3) -0.014(2) 0.037(3) -0.064(3)
C36 0.055(2) 0.053(2) 0.0563(19) -0.0025(16) 0.0351(17) -0.0074(15)
C37 0.0306(15) 0.0429(17) 0.0352(14) -0.0033(12) 0.0150(12) 0.0038(11)
C38 0.0459(18) 0.0461(18) 0.0382(15) -0.0059(14) 0.0111(14) 0.0085(14)
C39 0.058(2) 0.0451(19) 0.059(2) -0.0040(16) 0.0221(17) 0.0113(15)
C40 0.057(2) 0.047(2) 0.068(2) -0.0200(18) 0.0200(18) 0.0041(16)
C41 0.049(2) 0.063(2) 0.0484(18) -0.0205(17) 0.0115(15) 0.0015(16)
C42 0.0369(17) 0.058(2) 0.0372(15) -0.0103(14) 0.0093(13) 0.0051(14)
C43 0.114(4) 0.065(3) 0.072(3) 0.006(2) 0.028(2) 0.033(2)
C44 0.092(3) 0.091(3) 0.060(2) -0.038(2) 0.003(2) 0.007(2)
C45 0.0413(17) 0.0481(18) 0.0341(14) -0.0027(13) 0.0054(13) -0.0003(13)
C46 0.072(3) 0.062(2) 0.0378(17) -0.0002(16) -0.0096(16) 0.0149(18)
C47 0.095(3) 0.048(2) 0.0497(19) 0.0015(17) -0.0146(19) 0.0214(19)
C48 0.060(2) 0.0411(18) 0.0358(15) -0.0007(13) -0.0047(14) 0.0155(14)
C49 0.067(2) 0.0240(16) 0.0460(17) 0.0011(13) -0.0005(15) 0.0136(13)
C50 0.0426(16) 0.0220(14) 0.0385(14) 0.0010(11) -0.0010(12) 0.0046(11)
C51 0.0499(18) 0.0237(14) 0.0441(16) -0.0030(13) -0.0038(14) 0.0035(12)
C52 0.0375(16) 0.0210(13) 0.0396(15) -0.0045(11) 0.0010(12) 0.0012(11)
C53 0.0293(14) 0.0197(13) 0.0338(13) -0.0010(10) 0.0060(11) -0.0014(10)
C54 0.0412(16) 0.0243(14) 0.0348(14) -0.0039(11) -0.0034(12) 0.0045(11)
C55 0.0452(17) 0.0237(14) 0.0342(14) 0.0023(11) -0.0036(12) -0.0008(11)
C56 0.0293(14) 0.0243(14) 0.0333(13) 0.0030(11) 0.0049(11) 0.0010(10)
C57 0.0312(15) 0.0254(14) 0.0372(14) -0.0054(11) 0.0009(12) 0.0007(10)
C58 0.0486(18) 0.0243(14) 0.0433(16) -0.0039(12) -0.0022(13) -0.0011(12)
C59 0.0389(16) 0.0283(15) 0.0392(15) 0.0051(12) 0.0039(12) 0.0011(11)
C60 0.0511(19) 0.0331(17) 0.0463(17) 0.0058(14) -0.0045(14) 0.0052(13)
C61 0.0430(18) 0.0477(19) 0.0400(16) 0.0071(14) -0.0034(14) 0.0066(13)
C62 0.051(2) 0.066(2) 0.0497(19) 0.0108(18) -0.0079(16) 0.0144(17)
C63 0.042(2) 0.082(3) 0.0453(18) 0.0054(18) -0.0025(15) 0.0140(17)
C64 0.0359(17) 0.065(2) 0.0357(15) -0.0008(15) -0.0008(13) 0.0012(14)
C65 0.0375(17) 0.057(2) 0.0339(15) -0.0047(14) -0.0054(13) 0.0013(13)
C66 0.065(2) 0.075(3) 0.0397(17) -0.0042(17) -0.0015(16) -0.0270(19)
C67 0.104(3) 0.071(3) 0.055(2) 0.001(2) -0.024(2) -0.039(2)
C68 0.107(3) 0.057(2) 0.060(2) -0.018(2) -0.023(2) -0.006(2)
C69 0.075(3) 0.069(3) 0.052(2) -0.019(2) 0.0028(19) 0.006(2)
C70 0.052(2) 0.068(2) 0.0403(16) -0.0074(16) 0.0036(15) 0.0040(16)
C71 0.216(7) 0.150(5) 0.080(3) 0.011(3) -0.024(4) -0.139(5)
C72 0.163(6) 0.113(4) 0.088(3) -0.037(3) 0.044(4) 0.020(4)
C73 0.123(4) 0.077(3) 0.0442(19) 0.0025(19) -0.025(2) 0.034(3)
C74A 0.040(6) 0.061(6) 0.042(4) 0.029(4) -0.006(5) 0.017(4)
C76 0.110(3) 0.0319(18) 0.067(2) -0.0150(17) -0.030(2) 0.0223(18)
C77 0.091(3) 0.0279(17) 0.071(2) 0.0014(16) -0.025(2) -0.0125(17)
C78 0.088(3) 0.073(3) 0.077(3) 0.013(2) -0.032(2) 0.024(2)
C79 0.109(4) 0.100(4) 0.168(6) -0.031(4) -0.038(4) 0.040(3)
C80 0.071(3) 0.102(3) 0.053(2) 0.004(2) -0.022(2) 0.028(2)
C81 0.0254(16) 0.080(2) 0.0411(16) -0.0063(16) 0.0008(13) -0.0050(14)
C82 0.0352(18) 0.087(3) 0.0457(18) -0.0131(18) 0.0038(14) -0.0018(16)
C83 0.043(2) 0.103(3) 0.054(2) -0.020(2) 0.0109(17) -0.0092(19)
C84 0.061(2) 0.084(3) 0.071(3) -0.035(2) 0.010(2) -0.016(2)
C85 0.050(2) 0.076(3) 0.065(2) -0.014(2) 0.0051(18) -0.0185(18)
C86 0.0365(18) 0.081(3) 0.0487(18) -0.0160(18) 0.0014(15) -0.0129(16)
C87 0.093(3) 0.124(4) 0.065(3) -0.039(3) 0.029(2) -0.008(3)
C88 0.084(3) 0.085(3) 0.091(3) -0.015(3) 0.008(2) -0.037(2)
N1 0.0317(13) 0.0415(14) 0.0321(11) -0.0044(10) 0.0122(10) -0.0032(10)
N2 0.0357(13) 0.0335(13) 0.0291(11) -0.0065(9) 0.0122(10) -0.0011(9)
N3 0.0323(12) 0.0243(11) 0.0341(11) -0.0069(9) 0.0136(9) -0.0061(9)
N4 0.0323(12) 0.0306(12) 0.0304(11) -0.0066(9) 0.0117(9) -0.0027(9)
N5 0.0323(13) 0.0379(14) 0.0318(11) -0.0002(10) 0.0040(10) 0.0010(9)
N6 0.0344(12) 0.0186(11) 0.0329(11) -0.0035(9) 0.0062(9) 0.0011(8)
N7 0.0318(12) 0.0279(12) 0.0333(11) 0.0053(9) 0.0038(10) 0.0022(9)
N8 0.0325(13) 0.0467(15) 0.0338(12) 0.0006(11) 0.0011(10) 0.0008(10)
Zn1 0.03082(18) 0.02604(17) 0.02703(16) -0.00411(12) 0.00867(12) -0.00099(12)
Zn2 0.03165(19) 0.03454(19) 0.02843(16) -0.00149(13) 0.00788(13) -0.00028(12)
C75A 0.075(7) 0.051(6) 0.105(7) 0.002(5) -0.019(5) 0.021(5)
C74B 0.118(12) 0.065(7) 0.086(8) 0.001(6) -0.052(9) 0.053(8)
C75B 0.32(2) 0.069(7) 0.151(13) 0.009(8) -0.096(13) -0.054(10)
C90 0.209(10) 0.258(12) 0.216(10) -0.061(9) 0.002(8) 0.090(9)
C91 0.254(13) 0.241(12) 0.192(10) -0.036(8) -0.071(9) -0.042(9)
C92 0.63(4) 0.312(14) 0.177(14) 0.046(9) -0.16(2) -0.08(2)
C93 0.091(9) 0.090(8) 0.061(7) -0.021(6) -0.011(6) 0.013(6)
C95 0.054(6) 0.079(7) 0.091(7) -0.005(5) -0.023(5) -0.012(4)

loop_
_atom_type_symbol
_atom_type_description
_atom_type_scat_dispersion_real
_atom_type_scat_dispersion_imag
_atom_type_scat_source
C C 0.0033 0.0016 'International Tables Vol C Tables 4.2.6.8 and 6.1.1.4'
H H 0.0000 0.0000 'International Tables Vol C Tables 4.2.6.8 and 6.1.1.4'
N N 0.0061 0.0033 'International Tables Vol C Tables 4.2.6.8 and 6.1.1.4'
Zn Zn 0.2839 1.4301 'International Tables Vol C Tables 4.2.6.8 and 6.1.1.4'

loop_
_geom_angle_atom_site_label_1
_geom_angle_atom_site_label_2
_geom_angle_atom_site_label_3
_geom_angle
_geom_angle_site_symmetry_1
_geom_angle_site_symmetry_3
_geom_angle_publ_flag
N1 C1 C2 111.0(3) . . ?
N1 C1 C21 120.3(2) . . ?
C2 C1 C21 128.7(3) . . ?
C3 C2 C1 106.5(2) . . ?
C3 C2 C29 127.3(3) . . ?
C1 C2 C29 126.1(3) . . ?
C2 C3 C4 106.9(3) . . ?
C2 C3 C30 126.7(3) . . ?
C4 C3 C30 126.3(3) . . ?
N1 C4 C5 124.4(2) . . ?
N1 C4 C3 109.3(2) . . ?
C5 C4 C3 126.2(3) . . ?
C6 C5 C4 129.7(3) . . ?
C6 C5 H5 115.2 . . ?
C4 C5 H5 115.2 . . ?
C5 C6 N2 123.5(2) . . ?
C5 C6 C7 127.1(3) . . ?
N2 C6 C7 109.4(2) . . ?
C8 C7 C6 106.1(2) . . ?
C8 C7 C32 130.2(3) . . ?
C6 C7 C32 123.6(2) . . ?
C7 C8 C9 106.5(2) . . ?
C7 C8 C13 135.3(3) . . ?
C9 C8 C13 118.2(2) . . ?
N2 C9 C8 112.0(2) . . ?
N2 C9 C10 124.5(2) . . ?
C8 C9 C10 123.5(2) . . ?
C9 C10 C11 110.9(2) . . ?
C9 C10 H10A 109.5 . . ?
C11 C10 H10A 109.5 . . ?
C9 C10 H10B 109.5 . . ?
C11 C10 H10B 109.5 . . ?
H10A C10 H10B 108.0 . . ?
C12 C11 C10 110.8(2) . . ?
C12 C11 H11A 109.5 . . ?
C10 C11 H11A 109.5 . . ?
C12 C11 H11B 109.5 . . ?
C10 C11 H11B 109.5 . . ?
H11A C11 H11B 108.1 . . ?
N3 C12 C13 112.1(2) . . ?
N3 C12 C11 124.1(2) . . ?
C13 C12 C11 123.7(2) . . ?
C14 C13 C12 105.9(2) . . ?
C14 C13 C8 137.2(2) . . ?
C12 C13 C8 116.9(2) . . ?
C13 C14 C15 107.0(2) . . ?
C13 C14 C33 128.9(3) . . ?
C15 C14 C33 124.0(3) . . ?
C16 C15 N3 123.8(2) . . ?
C16 C15 C14 127.3(3) . . ?
N3 C15 C14 109.0(2) . . ?
C15 C16 C17 130.0(3) . . ?
C15 C16 H16 115.0 . . ?
C17 C16 H16 115.0 . . ?
C16 C17 N4 124.1(2) . . ?
C16 C17 C18 126.3(3) . . ?
N4 C17 C18 109.6(2) . . ?
C19 C18 C17 106.1(2) . . ?
C19 C18 C34 127.4(3) . . ?
C17 C18 C34 126.4(3) . . ?
C18 C19 C20 106.8(2) . . ?
C18 C19 C36 126.5(3) . . ?
C20 C19 C36 126.6(3) . . ?
N4 C20 C19 111.6(2) . . ?
N4 C20 C37 120.7(2) . . ?
C19 C20 C37 127.6(2) . . ?
C22 C21 C26 118.3(3) . . ?
C22 C21 C1 121.4(3) . . ?
C26 C21 C1 120.3(3) . . ?
C21 C22 C23 121.6(3) . . ?
C21 C22 H22 119.2 . . ?
C23 C22 H22 119.2 . . ?
C24 C23 C22 117.9(3) . . ?
C24 C23 C27 120.0(3) . . ?
C22 C23 C27 122.1(3) . . ?
C25 C24 C23 121.8(3) . . ?
C25 C24 H24 119.1 . . ?
C23 C24 H24 119.1 . . ?
C24 C25 C26 119.6(3) . . ?
C24 C25 C28 119.9(4) . . ?
C26 C25 C28 120.5(4) . . ?
C25 C26 C21 120.7(3) . . ?
C25 C26 H26 119.6 . . ?
C21 C26 H26 119.6 . . ?
C23 C27 H27A 109.5 . . ?
C23 C27 H27B 109.5 . . ?
H27A C27 H27B 109.5 . . ?
C23 C27 H27C 109.5 . . ?
H27A C27 H27C 109.5 . . ?
H27B C27 H27C 109.5 . . ?
C25 C28 H28A 109.5 . . ?
C25 C28 H28B 109.5 . . ?
H28A C28 H28B 109.5 . . ?
C25 C28 H28C 109.5 . . ?
H28A C28 H28C 109.5 . . ?
H28B C28 H28C 109.5 . . ?
C2 C29 H29A 109.5 . . ?
C2 C29 H29B 109.5 . . ?
H29A C29 H29B 109.5 . . ?
C2 C29 H29C 109.5 . . ?
H29A C29 H29C 109.5 . . ?
H29B C29 H29C 109.5 . . ?
C3 C30 C31 113.1(3) . . ?
C3 C30 H30A 109.0 . . ?
C31 C30 H30A 109.0 . . ?
C3 C30 H30B 109.0 . . ?
C31 C30 H30B 109.0 . . ?
H30A C30 H30B 107.8 . . ?
C30 C31 H31A 109.5 . . ?
C30 C31 H31B 109.5 . . ?
H31A C31 H31B 109.5 . . ?
C30 C31 H31C 109.5 . . ?
H31A C31 H31C 109.5 . . ?
H31B C31 H31C 109.5 . . ?
C7 C32 H32A 109.5 . . ?
C7 C32 H32B 109.5 . . ?
H32A C32 H32B 109.5 . . ?
C7 C32 H32C 109.5 . . ?
H32A C32 H32C 109.5 . . ?
H32B C32 H32C 109.5 . . ?
C14 C33 H33A 109.5 . . ?
C14 C33 H33B 109.5 . . ?
H33A C33 H33B 109.5 . . ?
C14 C33 H33C 109.5 . . ?
H33A C33 H33C 109.5 . . ?
H33B C33 H33C 109.5 . . ?
C35 C34 C18 114.6(3) . . ?
C35 C34 H34A 108.6 . . ?
C18 C34 H34A 108.6 . . ?
C35 C34 H34B 108.6 . . ?
C18 C34 H34B 108.6 . . ?
H34A C34 H34B 107.6 . . ?
C34 C35 H35A 109.5 . . ?
C34 C35 H35B 109.5 . . ?
H35A C35 H35B 109.5 . . ?
C34 C35 H35C 109.5 . . ?
H35A C35 H35C 109.5 . . ?
H35B C35 H35C 109.5 . . ?
C19 C36 H36A 109.5 . . ?
C19 C36 H36B 109.5 . . ?
H36A C36 H36B 109.5 . . ?
C19 C36 H36C 109.5 . . ?
H36A C36 H36C 109.5 . . ?
H36B C36 H36C 109.5 . . ?
C38 C37 C42 117.9(3) . . ?
C38 C37 C20 122.6(2) . . ?
C42 C37 C20 119.4(3) . . ?
C37 C38 C39 122.4(3) . . ?
C37 C38 H38 118.8 . . ?
C39 C38 H38 118.8 . . ?
C38 C39 C40 117.3(3) . . ?
C38 C39 C43 122.1(3) . . ?
C40 C39 C43 120.5(3) . . ?
C41 C40 C39 122.4(3) . . ?
C41 C40 H40 118.8 . . ?
C39 C40 H40 118.8 . . ?
C40 C41 C42 118.3(3) . . ?
C40 C41 C44 120.7(3) . . ?
C42 C41 C44 121.0(3) . . ?
C41 C42 C37 121.7(3) . . ?
C41 C42 H42 119.2 . . ?
C37 C42 H42 119.2 . . ?
C39 C43 H43A 109.5 . . ?
C39 C43 H43B 109.5 . . ?
H43A C43 H43B 109.5 . . ?
C39 C43 H43C 109.5 . . ?
H43A C43 H43C 109.5 . . ?
H43B C43 H43C 109.5 . . ?
C41 C44 H44A 109.5 . . ?
C41 C44 H44B 109.5 . . ?
H44A C44 H44B 109.5 . . ?
C41 C44 H44C 109.5 . . ?
H44A C44 H44C 109.5 . . ?
H44B C44 H44C 109.5 . . ?
N5 C45 C46 111.0(3) . . ?
N5 C45 C65 120.9(3) . . ?
C46 C45 C65 128.1(3) . . ?
C47 C46 C45 106.4(3) . . ?
C47 C46 C73 127.1(3) . . ?
C45 C46 C73 126.4(3) . . ?
C46 C47 C48 107.1(3) . . ?
C46 C47 C74B 122.6(6) . . ?
C48 C47 C74B 127.5(6) . . ?
C46 C47 C74A 129.2(5) . . ?
C48 C47 C74A 122.5(5) . . ?
C74B C47 C74A 24.7(5) . . ?
C49 C48 N5 124.3(2) . . ?
C49 C48 C47 126.5(3) . . ?
N5 C48 C47 109.1(3) . . ?
C50 C49 C48 130.2(3) . . ?
C50 C49 H49 114.9 . . ?
C48 C49 H49 114.9 . . ?
C49 C50 N6 123.6(2) . . ?
C49 C50 C51 127.1(2) . . ?
N6 C50 C51 109.3(2) . . ?
C52 C51 C50 106.9(2) . . ?
C52 C51 C76 129.0(3) . . ?
C50 C51 C76 124.0(2) . . ?
C51 C52 C53 106.0(2) . . ?
C51 C52 C57 137.4(2) . . ?
C53 C52 C57 116.6(2) . . ?
N6 C53 C52 111.4(2) . . ?
N6 C53 C54 124.8(2) . . ?
C52 C53 C54 123.8(2) . . ?
C53 C54 C55 111.1(2) . . ?
C53 C54 H54A 109.4 . . ?
C55 C54 H54A 109.4 . . ?
C53 C54 H54B 109.4 . . ?
C55 C54 H54B 109.4 . . ?
H54A C54 H54B 108.0 . . ?
C56 C55 C54 110.4(2) 2 . ?
C56 C55 H55A 109.6 2 . ?
C54 C55 H55A 109.6 . . ?
C56 C55 H55B 109.6 2 . ?
C54 C55 H55B 109.6 . . ?
H55A C55 H55B 108.1 . . ?
N7 C56 C57 111.8(2) . 2 ?
N7 C56 C55 124.5(2) . 2 ?
C57 C56 C55 123.6(2) 2 2 ?
C58 C57 C56 106.0(2) . 2 ?
C58 C57 C52 136.0(2) . . ?
C56 C57 C52 117.9(2) 2 . ?
C57 C58 C59 107.0(2) . 2 ?
C57 C58 C77 128.4(3) . . ?
C59 C58 C77 124.6(2) 2 . ?
C60 C59 N7 123.6(2) . . ?
C60 C59 C58 127.2(3) . 2 ?
N7 C59 C58 109.2(2) . 2 ?
C59 C60 C61 130.6(3) . . ?
C59 C60 H60 114.7 . . ?
C61 C60 H60 114.7 . . ?
C60 C61 N8 124.6(3) . . ?
C60 C61 C62 126.0(3) . . ?
N8 C61 C62 109.3(3) . . ?
C63 C62 C61 106.9(3) . . ?
C63 C62 C78 128.1(3) . . ?
C61 C62 C78 124.9(3) . . ?
C62 C63 C64 106.6(3) . . ?
C62 C63 C80 127.4(3) . . ?
C64 C63 C80 125.9(3) . . ?
N8 C64 C63 110.9(3) . . ?
N8 C64 C81 120.9(3) . . ?
C63 C64 C81 128.1(3) . . ?
C66 C65 C70 118.3(3) . . ?
C66 C65 C45 120.5(3) . . ?
C70 C65 C45 121.2(3) . . ?
C65 C66 C67 120.8(3) . . ?
C65 C66 H66 119.6 . . ?
C67 C66 H66 119.6 . . ?
C68 C67 C66 118.7(4) . . ?
C68 C67 C71 120.4(4) . . ?
C66 C67 C71 120.9(4) . . ?
C69 C68 C67 122.4(4) . . ?
C69 C68 H68 118.8 . . ?
C67 C68 H68 118.8 . . ?
C68 C69 C70 118.7(3) . . ?
C68 C69 C72 121.6(4) . . ?
C70 C69 C72 119.6(4) . . ?
C69 C70 C65 121.2(3) . . ?
C69 C70 H70 119.4 . . ?
C65 C70 H70 119.4 . . ?
C67 C71 H71A 109.5 . . ?
C67 C71 H71B 109.5 . . ?
H71A C71 H71B 109.5 . . ?
C67 C71 H71C 109.5 . . ?
H71A C71 H71C 109.5 . . ?
H71B C71 H71C 109.5 . . ?
C69 C72 H72A 109.5 . . ?
C69 C72 H72B 109.5 . . ?
H72A C72 H72B 109.5 . . ?
C69 C72 H72C 109.5 . . ?
H72A C72 H72C 109.5 . . ?
H72B C72 H72C 109.5 . . ?
C46 C73 H73A 109.5 . . ?
C46 C73 H73B 109.5 . . ?
H73A C73 H73B 109.5 . . ?
C46 C73 H73C 109.5 . . ?
H73A C73 H73C 109.5 . . ?
H73B C73 H73C 109.5 . . ?
C75A C74A C47 107.2(6) . . ?
C75A C74A H74A 110.3 . . ?
C47 C74A H74A 110.3 . . ?
C75A C74A H74B 110.3 . . ?
C47 C74A H74B 110.3 . . ?
H74A C74A H74B 108.5 . . ?
C51 C76 H76A 109.5 . . ?
C51 C76 H76B 109.5 . . ?
H76A C76 H76B 109.5 . . ?
C51 C76 H76C 109.5 . . ?
H76A C76 H76C 109.5 . . ?
H76B C76 H76C 109.5 . . ?
C58 C77 H77A 109.5 . . ?
C58 C77 H77B 109.5 . . ?
H77A C77 H77B 109.5 . . ?
C58 C77 H77C 109.5 . . ?
H77A C77 H77C 109.5 . . ?
H77B C77 H77C 109.5 . . ?
C62 C78 C79 112.0(4) . . ?
C62 C78 H78A 109.2 . . ?
C79 C78 H78A 109.2 . . ?
C62 C78 H78B 109.2 . . ?
C79 C78 H78B 109.2 . . ?
H78A C78 H78B 107.9 . . ?
C78 C79 H79A 109.5 . . ?
C78 C79 H79B 109.5 . . ?
H79A C79 H79B 109.5 . . ?
C78 C79 H79C 109.5 . . ?
H79A C79 H79C 109.5 . . ?
H79B C79 H79C 109.5 . . ?
C63 C80 H80A 109.5 . . ?
C63 C80 H80B 109.5 . . ?
H80A C80 H80B 109.5 . . ?
C63 C80 H80C 109.5 . . ?
H80A C80 H80C 109.5 . . ?
H80B C80 H80C 109.5 . . ?
C86 C81 C82 117.5(3) . . ?
C86 C81 C64 121.7(3) . . ?
C82 C81 C64 120.8(3) . . ?
C83 C82 C81 121.7(4) . . ?
C83 C82 H82 119.2 . . ?
C81 C82 H82 119.2 . . ?
C82 C83 C84 119.4(3) . . ?
C82 C83 C87 120.9(4) . . ?
C84 C83 C87 119.7(4) . . ?
C83 C84 C85 121.8(4) . . ?
C83 C84 H84 119.1 . . ?
C85 C84 H84 119.1 . . ?
C86 C85 C84 116.9(4) . . ?
C86 C85 C88 121.8(3) . . ?
C84 C85 C88 121.3(4) . . ?
C85 C86 C81 122.7(3) . . ?
C85 C86 H86 118.7 . . ?
C81 C86 H86 118.7 . . ?
C83 C87 H87A 109.5 . . ?
C83 C87 H87B 109.5 . . ?
H87A C87 H87B 109.5 . . ?
C83 C87 H87C 109.5 . . ?
H87A C87 H87C 109.5 . . ?
H87B C87 H87C 109.5 . . ?
C85 C88 H88A 109.5 . . ?
C85 C88 H88B 109.5 . . ?
H88A C88 H88B 109.5 . . ?
C85 C88 H88C 109.5 . . ?
H88A C88 H88C 109.5 . . ?
H88B C88 H88C 109.5 . . ?
C1 N1 C4 106.2(2) . . ?
C1 N1 Zn2 129.1(2) . . ?
C4 N1 Zn2 123.02(17) . . ?
C9 N2 C6 106.0(2) . . ?
C9 N2 Zn2 131.10(18) . . ?
C6 N2 Zn2 122.76(17) . . ?
C12 N3 C15 106.0(2) . . ?
C12 N3 Zn1 130.06(17) . . ?
C15 N3 Zn1 122.30(16) . . ?
C20 N4 C17 105.8(2) . . ?
C20 N4 Zn1 130.88(18) . . ?
C17 N4 Zn1 122.77(17) . . ?
C45 N5 C48 106.3(2) . . ?
C45 N5 Zn1 131.0(2) . . ?
C48 N5 Zn1 122.29(18) . . ?
C53 N6 C50 106.3(2) . . ?
C53 N6 Zn1 130.44(17) . . ?
C50 N6 Zn1 121.80(17) . . ?
C56 N7 C59 106.1(2) . . ?
C56 N7 Zn2 131.51(17) . . ?
C59 N7 Zn2 122.22(17) . . ?
C64 N8 C61 106.3(2) . . ?
C64 N8 Zn2 131.3(2) . . ?
C61 N8 Zn2 121.82(18) . . ?
N5 Zn1 N3 109.42(9) . . ?
N5 Zn1 N6 96.26(9) . . ?
N3 Zn1 N6 123.83(8) . . ?
N5 Zn1 N4 125.68(9) . . ?
N3 Zn1 N4 95.86(8) . . ?
N6 Zn1 N4 108.42(8) . . ?
N1 Zn2 N8 112.67(9) . . ?
N1 Zn2 N7 124.39(9) . . ?
N8 Zn2 N7 97.10(9) . . ?
N1 Zn2 N2 96.13(9) . . ?
N8 Zn2 N2 123.10(9) . . ?
N7 Zn2 N2 105.53(8) . . ?
C74A C75A H75A 109.5 . . ?
C74A C75A H75B 109.5 . . ?
H75A C75A H75B 109.5 . . ?
C74A C75A H75C 109.5 . . ?
H75A C75A H75C 109.5 . . ?
H75B C75A H75C 109.5 . . ?
C75B C74B C47 98.4(8) . . ?
C75B C74B H74C 112.1 . . ?
C47 C74B H74C 112.1 . . ?
C75B C74B H74D 112.1 . . ?
C47 C74B H74D 112.1 . . ?
H74C C74B H74D 109.7 . . ?
C74B C75B H75D 109.5 . . ?
C74B C75B H75E 109.5 . . ?
H75D C75B H75E 109.5 . . ?
C74B C75B H75F 109.5 . . ?
H75D C75B H75F 109.5 . . ?
H75E C75B H75F 109.5 . . ?
C91 C90 H90A 109.5 . . ?
C91 C90 H90B 109.5 . . ?
H90A C90 H90B 109.5 . . ?
C91 C90 H90C 109.5 . . ?
H90A C90 H90C 109.5 . . ?
H90B C90 H90C 109.5 . . ?
C90 C91 C92 111.4(4) . . ?
C90 C91 H91A 109.4 . . ?
C92 C91 H91A 109.4 . . ?
C90 C91 H91B 109.4 . . ?
C92 C91 H91B 109.4 . . ?
H91A C91 H91B 108.0 . . ?
C92 C92 C91 111.3(5) 2_655 . ?
C92 C92 H92A 109.4 2_655 . ?
C91 C92 H92A 109.4 . . ?
C92 C92 H92B 109.4 2_655 . ?
C91 C92 H92B 109.4 . . ?
H92A C92 H92B 108.0 . . ?
C94 C93 H93A 109.5 . . ?
C94 C93 H93B 109.5 . . ?
H93A C93 H93B 109.5 . . ?
C94 C93 H93C 109.5 . . ?
H93A C93 H93C 109.5 . . ?
H93B C93 H93C 109.5 . . ?
C95 C94 C93 118.0(9) . . ?
C95 C94 H94A 107.8 . . ?
C93 C94 H94A 107.8 . . ?
C95 C94 H94B 107.8 . . ?
C93 C94 H94B 107.8 . . ?
H94A C94 H94B 107.2 . . ?
C94 C95 C96 112.0(7) . . ?
C94 C95 H95A 109.2 . . ?
C96 C95 H95A 109.2 . . ?
C94 C95 H95B 109.2 . . ?
C96 C95 H95B 109.2 . . ?
H95A C95 H95B 107.9 . . ?
C97 C96 C95 114.8(8) . . ?
C97 C96 H96A 108.6 . . ?
C95 C96 H96A 108.6 . . ?
C97 C96 H96B 108.6 . . ?
C95 C96 H96B 108.6 . . ?
H96A C96 H96B 107.6 . . ?
C96 C97 C98 115.2(8) . . ?
C96 C97 H97A 108.5 . . ?
C98 C97 H97A 108.5 . . ?
C96 C97 H97B 108.5 . . ?
C98 C97 H97B 108.5 . . ?
H97A C97 H97B 107.5 . . ?
C97 C98 H98A 109.5 . . ?
C97 C98 H98B 109.5 . . ?
H98A C98 H98B 109.5 . . ?
C97 C98 H98C 109.5 . . ?
H98A C98 H98C 109.5 . . ?
H98B C98 H98C 109.5 . . ?
C101 C102 C103 122.5(12) . . ?
C101 C102 H10C 106.7 . . ?
C103 C102 H10C 106.7 . . ?
C101 C102 H10D 106.7 . . ?
C103 C102 H10D 106.7 . . ?
H10C C102 H10D 106.6 . . ?
C104 C103 C102 126.1(12) . . ?
C104 C103 H10E 105.8 . . ?
C102 C103 H10E 105.8 . . ?
C104 C103 H10F 105.8 . . ?
C102 C103 H10F 105.8 . . ?
H10E C103 H10F 106.2 . . ?
C102 C101 H10G 109.5 . . ?
C102 C101 H10H 109.5 . . ?
H10G C101 H10H 109.5 . . ?
C102 C101 H10I 109.5 . . ?
H10G C101 H10I 109.5 . . ?
H10H C101 H10I 109.5 . . ?
C105 C106 H10J 109.5 . . ?
C105 C106 H10K 109.5 . . ?
H10J C106 H10K 109.5 . . ?
C105 C106 H10L 109.5 . . ?
H10J C106 H10L 109.5 . . ?
H10K C106 H10L 109.5 . . ?
C103 C104 C105 116.2(11) . . ?
C103 C104 H10M 108.2 . . ?
C105 C104 H10M 108.2 . . ?
C103 C104 H10N 108.2 . . ?
C105 C104 H10N 108.2 . . ?
H10M C104 H10N 107.4 . . ?
C106 C105 C104 109.1(11) . . ?
C106 C105 H10O 109.9 . . ?
C104 C105 H10O 109.9 . . ?
C106 C105 H10P 109.9 . . ?
C104 C105 H10P 109.9 . . ?
H10O C105 H10P 108.3 . . ?
C109 C108 C107 116(2) . . ?
C109 C108 H10Q 108.3 . . ?
C107 C108 H10Q 108.3 . . ?
C109 C108 H10R 108.3 . . ?
C107 C108 H10R 108.3 . . ?
H10Q C108 H10R 107.4 . . ?
C108 C107 H10S 109.5 . . ?
C108 C107 H10T 109.4 . . ?
H10S C107 H10T 109.5 . . ?
C108 C107 H10U 109.5 . . ?
H10S C107 H10U 109.5 . . ?
H10T C107 H10U 109.5 . . ?
C108 C109 C109 116(5) . 3_566 ?
C108 C109 H10V 108.3 . . ?
C109 C109 H10V 108.3 3_566 . ?
C108 C109 H10W 108.4 . . ?
C109 C109 H10W 108.4 3_566 . ?
H10V C109 H10W 107.4 . . ?

loop_
_geom_bond_atom_site_label_1
_geom_bond_atom_site_label_2
_geom_bond_distance
_geom_bond_site_symmetry_2
_geom_bond_publ_flag
C1 N1 1.344(3) . ?
C1 C2 1.428(4) . ?
C1 C21 1.471(4) . ?
C2 C3 1.360(4) . ?
C2 C29 1.512(4) . ?
C3 C4 1.430(4) . ?
C3 C30 1.507(4) . ?
C4 N1 1.386(3) . ?
C4 C5 1.398(4) . ?
C5 C6 1.392(4) . ?
C5 H5 0.9500 . ?
C6 N2 1.405(3) . ?
C6 C7 1.423(4) . ?
C7 C8 1.382(3) . ?
C7 C32 1.513(4) . ?
C8 C9 1.418(4) . ?
C8 C13 1.468(4) . ?
C9 N2 1.323(3) . ?
C9 C10 1.488(3) . ?
C10 C11 1.538(4) . ?
C10 H10A 0.9900 . ?
C10 H10B 0.9900 . ?
C11 C12 1.487(3) . ?
C11 H11A 0.9900 . ?
C11 H11B 0.9900 . ?
C12 N3 1.325(3) . ?
C12 C13 1.433(3) . ?
C13 C14 1.374(4) . ?
C14 C15 1.429(4) . ?
C14 C33 1.509(4) . ?
C15 C16 1.378(4) . ?
C15 N3 1.408(3) . ?
C16 C17 1.395(4) . ?
C16 H16 0.9500 . ?
C17 N4 1.396(3) . ?
C17 C18 1.424(4) . ?
C18 C19 1.388(4) . ?
C18 C34 1.509(4) . ?
C19 C20 1.405(4) . ?
C19 C36 1.511(4) . ?
C20 N4 1.349(3) . ?
C20 C37 1.468(4) . ?
C21 C22 1.393(4) . ?
C21 C26 1.401(4) . ?
C22 C23 1.398(4) . ?
C22 H22 0.9500 . ?
C23 C24 1.385(4) . ?
C23 C27 1.501(5) . ?
C24 C25 1.378(5) . ?
C24 H24 0.9500 . ?
C25 C26 1.381(5) . ?
C25 C28 1.520(5) . ?
C26 H26 0.9500 . ?
C27 H27A 0.9800 . ?
C27 H27B 0.9800 . ?
C27 H27C 0.9800 . ?
C28 H28A 0.9800 . ?
C28 H28B 0.9800 . ?
C28 H28C 0.9800 . ?
C29 H29A 0.9800 . ?
C29 H29B 0.9800 . ?
C29 H29C 0.9800 . ?
C30 C31 1.525(5) . ?
C30 H30A 0.9900 . ?
C30 H30B 0.9900 . ?
C31 H31A 0.9800 . ?
C31 H31B 0.9800 . ?
C31 H31C 0.9800 . ?
C32 H32A 0.9800 . ?
C32 H32B 0.9800 . ?
C32 H32C 0.9800 . ?
C33 H33A 0.9800 . ?
C33 H33B 0.9800 . ?
C33 H33C 0.9800 . ?
C34 C35 1.474(5) . ?
C34 H34A 0.9900 . ?
C34 H34B 0.9900 . ?
C35 H35A 0.9800 . ?
C35 H35B 0.9800 . ?
C35 H35C 0.9800 . ?
C36 H36A 0.9800 . ?
C36 H36B 0.9800 . ?
C36 H36C 0.9800 . ?
C37 C38 1.379(4) . ?
C37 C42 1.407(4) . ?
C38 C39 1.388(4) . ?
C38 H38 0.9500 . ?
C39 C40 1.399(5) . ?
C39 C43 1.509(5) . ?
C40 C41 1.378(5) . ?
C40 H40 0.9500 . ?
C41 C42 1.379(4) . ?
C41 C44 1.507(4) . ?
C42 H42 0.9500 . ?
C43 H43A 0.9800 . ?
C43 H43B 0.9800 . ?
C43 H43C 0.9800 . ?
C44 H44A 0.9800 . ?
C44 H44B 0.9800 . ?
C44 H44C 0.9800 . ?
C45 N5 1.358(3) . ?
C45 C46 1.414(4) . ?
C45 C65 1.470(4) . ?
C46 C47 1.383(5) . ?
C46 C73 1.510(4) . ?
C47 C48 1.422(4) . ?
C47 C74B 1.547(7) . ?
C47 C74A 1.562(8) . ?
C48 C49 1.390(4) . ?
C48 N5 1.393(4) . ?
C49 C50 1.382(4) . ?
C49 H49 0.9500 . ?
C50 N6 1.405(3) . ?
C50 C51 1.420(4) . ?
C51 C52 1.369(4) . ?
C51 C76 1.514(4) . ?
C52 C53 1.444(3) . ?
C52 C57 1.466(4) . ?
C53 N6 1.318(3) . ?
C53 C54 1.486(3) . ?
C54 C55 1.534(4) . ?
C54 H54A 0.9900 . ?
C54 H54B 0.9900 . ?
C55 C56 1.487(3) 2 ?
C55 H55A 0.9900 . ?
C55 H55B 0.9900 . ?
C56 N7 1.329(3) . ?
C56 C57 1.425(3) 2 ?
C56 C55 1.487(3) 2 ?
C57 C58 1.378(4) . ?
C57 C56 1.425(3) 2 ?
C58 C59 1.419(4) 2 ?
C58 C77 1.505(4) . ?
C59 C60 1.386(4) . ?
C59 N7 1.403(3) . ?
C59 C58 1.419(4) 2 ?
C60 C61 1.389(4) . ?
C60 H60 0.9500 . ?
C61 N8 1.397(4) . ?
C61 C62 1.428(4) . ?
C62 C63 1.372(5) . ?
C62 C78 1.505(5) . ?
C63 C64 1.429(5) . ?
C63 C80 1.510(4) . ?
C64 N8 1.347(3) . ?
C64 C81 1.464(4) . ?
C65 C66 1.388(4) . ?
C65 C70 1.400(4) . ?
C66 C67 1.395(5) . ?
C66 H66 0.9500 . ?
C67 C68 1.371(6) . ?
C67 C71 1.505(5) . ?
C68 C69 1.367(5) . ?
C68 H68 0.9500 . ?
C69 C70 1.383(5) . ?
C69 C72 1.515(5) . ?
C70 H70 0.9500 . ?
C71 H71A 0.9800 . ?
C71 H71B 0.9800 . ?
C71 H71C 0.9800 . ?
C72 H72A 0.9800 . ?
C72 H72B 0.9800 . ?
C72 H72C 0.9800 . ?
C73 H73A 0.9800 . ?
C73 H73B 0.9800 . ?
C73 H73C 0.9800 . ?
C74A C75A 1.534(7) . ?
C74A H74A 0.9900 . ?
C74A H74B 0.9900 . ?
C76 H76A 0.9800 . ?
C76 H76B 0.9800 . ?
C76 H76C 0.9800 . ?
C77 H77A 0.9800 . ?
C77 H77B 0.9800 . ?
C77 H77C 0.9800 . ?
C78 C79 1.567(7) . ?
C78 H78A 0.9900 . ?
C78 H78B 0.9900 . ?
C79 H79A 0.9800 . ?
C79 H79B 0.9800 . ?
C79 H79C 0.9800 . ?
C80 H80A 0.9800 . ?
C80 H80B 0.9800 . ?
C80 H80C 0.9800 . ?
C81 C86 1.388(5) . ?
C81 C82 1.404(4) . ?
C82 C83 1.366(5) . ?
C82 H82 0.9500 . ?
C83 C84 1.372(5) . ?
C83 C87 1.517(5) . ?
C84 C85 1.410(5) . ?
C84 H84 0.9500 . ?
C85 C86 1.386(5) . ?
C85 C88 1.509(5) . ?
C86 H86 0.9500 . ?
C87 H87A 0.9800 . ?
C87 H87B 0.9800 . ?
C87 H87C 0.9800 . ?
C88 H88A 0.9800 . ?
C88 H88B 0.9800 . ?
C88 H88C 0.9800 . ?
N1 Zn2 1.978(2) . ?
N2 Zn2 1.998(2) . ?
N3 Zn1 1.992(2) . ?
N4 Zn1 1.993(2) . ?
N5 Zn1 1.988(2) . ?
N6 Zn1 1.992(2) . ?
N7 Zn2 1.993(2) . ?
N8 Zn2 1.981(2) . ?
C75A H75A 0.9800 . ?
C75A H75B 0.9800 . ?
C75A H75C 0.9800 . ?
C74B C75B 1.529(11) . ?
C74B H74C 0.9900 . ?
C74B H74D 0.9900 . ?
C75B H75D 0.9800 . ?
C75B H75E 0.9800 . ?
C75B H75F 0.9800 . ?
C90 C91 1.509(5) . ?
C90 H90A 0.9800 . ?
C90 H90B 0.9800 . ?
C90 H90C 0.9800 . ?
C91 C92 1.527(5) . ?
C91 H91A 0.9900 . ?
C91 H91B 0.9900 . ?
C92 C92 1.522(5) 2_655 ?
C92 H92A 0.9900 . ?
C92 H92B 0.9900 . ?
C93 C94 1.530(13) . ?
C93 H93A 0.9800 . ?
C93 H93B 0.9800 . ?
C93 H93C 0.9800 . ?
C94 C95 1.498(14) . ?
C94 H94A 0.9900 . ?
C94 H94B 0.9900 . ?
C95 C96 1.533(12) . ?
C95 H95A 0.9900 . ?
C95 H95B 0.9900 . ?
C96 C97 1.529(12) . ?
C96 H96A 0.9900 . ?
C96 H96B 0.9900 . ?
C97 C98 1.647(15) . ?
C97 H97A 0.9900 . ?
C97 H97B 0.9900 . ?
C98 H98A 0.9800 . ?
C98 H98B 0.9800 . ?
C98 H98C 0.9800 . ?
C102 C101 1.531(13) . ?
C102 C103 1.580(13) . ?
C102 H10C 0.9900 . ?
C102 H10D 0.9900 . ?
C103 C104 1.491(11) . ?
C103 H10E 0.9900 . ?
C103 H10F 0.9900 . ?
C101 H10G 0.9800 . ?
C101 H10H 0.9800 . ?
C101 H10I 0.9800 . ?
C106 C105 1.531(15) . ?
C106 H10J 0.9800 . ?
C106 H10K 0.9800 . ?
C106 H10L 0.9800 . ?
C104 C105 1.537(12) . ?
C104 H10M 0.9900 . ?
C104 H10N 0.9900 . ?
C105 H10O 0.9900 . ?
C105 H10P 0.9900 . ?
C108 C109 1.53(2) . ?
C108 C107 1.53(2) . ?
C108 H10Q 0.9900 . ?
C108 H10R 0.9900 . ?
C107 H10S 0.9800 . ?
C107 H10T 0.9800 . ?
C107 H10U 0.9800 . ?
C109 C109 1.53(2) 3_566 ?
C109 H10V 0.9900 . ?
C109 H10W 0.9900 . ?

loop_
_geom_torsion_atom_site_label_1
_geom_torsion_atom_site_label_2
_geom_torsion_atom_site_label_3
_geom_torsion_atom_site_label_4
_geom_torsion
_geom_torsion_site_symmetry_1
_geom_torsion_site_symmetry_2
_geom_torsion_site_symmetry_3
_geom_torsion_site_symmetry_4
_geom_torsion_publ_flag
N1 C1 C2 C3 0.8(4) . . . . ?
C21 C1 C2 C3 -179.8(3) . . . . ?
N1 C1 C2 C29 178.5(3) . . . . ?
C21 C1 C2 C29 -2.1(5) . . . . ?
C1 C2 C3 C4 -2.3(4) . . . . ?
C29 C2 C3 C4 -180.0(3) . . . . ?
C1 C2 C3 C30 -179.7(3) . . . . ?
C29 C2 C3 C30 2.6(6) . . . . ?
C2 C3 C4 N1 3.1(4) . . . . ?
C30 C3 C4 N1 -179.4(3) . . . . ?
C2 C3 C4 C5 -173.3(3) . . . . ?
C30 C3 C4 C5 4.1(5) . . . . ?
N1 C4 C5 C6 -6.3(5) . . . . ?
C3 C4 C5 C6 169.6(3) . . . . ?
C4 C5 C6 N2 -1.2(5) . . . . ?
C4 C5 C6 C7 -178.4(3) . . . . ?
C5 C6 C7 C8 177.7(3) . . . . ?
N2 C6 C7 C8 0.1(3) . . . . ?
C5 C6 C7 C32 -4.4(5) . . . . ?
N2 C6 C7 C32 178.0(3) . . . . ?
C6 C7 C8 C9 0.1(3) . . . . ?
C32 C7 C8 C9 -177.6(3) . . . . ?
C6 C7 C8 C13 177.9(4) . . . . ?
C32 C7 C8 C13 0.2(6) . . . . ?
C7 C8 C9 N2 -0.4(3) . . . . ?
C13 C8 C9 N2 -178.6(3) . . . . ?
C7 C8 C9 C10 -179.2(3) . . . . ?
C13 C8 C9 C10 2.6(4) . . . . ?
N2 C9 C10 C11 148.6(3) . . . . ?
C8 C9 C10 C11 -32.7(4) . . . . ?
C9 C10 C11 C12 44.6(3) . . . . ?
C10 C11 C12 N3 149.4(3) . . . . ?
C10 C11 C12 C13 -32.8(4) . . . . ?
N3 C12 C13 C14 -1.1(4) . . . . ?
C11 C12 C13 C14 -179.1(3) . . . . ?
N3 C12 C13 C8 -179.2(3) . . . . ?
C11 C12 C13 C8 2.9(4) . . . . ?
C7 C8 C13 C14 18.9(7) . . . . ?
C9 C8 C13 C14 -163.5(4) . . . . ?
C7 C8 C13 C12 -163.9(3) . . . . ?
C9 C8 C13 C12 13.7(4) . . . . ?
C12 C13 C14 C15 1.5(4) . . . . ?
C8 C13 C14 C15 178.9(4) . . . . ?
C12 C13 C14 C33 -175.4(4) . . . . ?
C8 C13 C14 C33 2.0(7) . . . . ?
C13 C14 C15 C16 179.0(3) . . . . ?
C33 C14 C15 C16 -3.8(6) . . . . ?
C13 C14 C15 N3 -1.5(4) . . . . ?
C33 C14 C15 N3 175.6(4) . . . . ?
N3 C15 C16 C17 -5.5(6) . . . . ?
C14 C15 C16 C17 173.9(3) . . . . ?
C15 C16 C17 N4 -4.3(5) . . . . ?
C15 C16 C17 C18 173.7(3) . . . . ?
C16 C17 C18 C19 -177.3(3) . . . . ?
N4 C17 C18 C19 0.9(4) . . . . ?
C16 C17 C18 C34 4.7(5) . . . . ?
N4 C17 C18 C34 -177.0(3) . . . . ?
C17 C18 C19 C20 0.2(3) . . . . ?
C34 C18 C19 C20 178.1(3) . . . . ?
C17 C18 C19 C36 -177.7(3) . . . . ?
C34 C18 C19 C36 0.2(6) . . . . ?
C18 C19 C20 N4 -1.3(4) . . . . ?
C36 C19 C20 N4 176.7(3) . . . . ?
C18 C19 C20 C37 178.5(3) . . . . ?
C36 C19 C20 C37 -3.6(5) . . . . ?
N1 C1 C21 C22 -46.3(4) . . . . ?
C2 C1 C21 C22 134.3(3) . . . . ?
N1 C1 C21 C26 130.1(3) . . . . ?
C2 C1 C21 C26 -49.3(5) . . . . ?
C26 C21 C22 C23 -0.5(4) . . . . ?
C1 C21 C22 C23 176.0(3) . . . . ?
C21 C22 C23 C24 -0.3(5) . . . . ?
C21 C22 C23 C27 179.3(3) . . . . ?
C22 C23 C24 C25 0.2(5) . . . . ?
C27 C23 C24 C25 -179.4(3) . . . . ?
C23 C24 C25 C26 0.8(5) . . . . ?
C23 C24 C25 C28 -178.6(3) . . . . ?
C24 C25 C26 C21 -1.7(5) . . . . ?
C28 C25 C26 C21 177.8(3) . . . . ?
C22 C21 C26 C25 1.5(4) . . . . ?
C1 C21 C26 C25 -175.0(3) . . . . ?
C2 C3 C30 C31 76.4(4) . . . . ?
C4 C3 C30 C31 -100.6(4) . . . . ?
C19 C18 C34 C35 -93.5(4) . . . . ?
C17 C18 C34 C35 84.0(4) . . . . ?
N4 C20 C37 C38 -53.5(4) . . . . ?
C19 C20 C37 C38 126.8(3) . . . . ?
N4 C20 C37 C42 122.7(3) . . . . ?
C19 C20 C37 C42 -57.1(4) . . . . ?
C42 C37 C38 C39 0.6(4) . . . . ?
C20 C37 C38 C39 176.8(3) . . . . ?
C37 C38 C39 C40 -1.9(5) . . . . ?
C37 C38 C39 C43 179.4(3) . . . . ?
C38 C39 C40 C41 1.6(5) . . . . ?
C43 C39 C40 C41 -179.7(3) . . . . ?
C39 C40 C41 C42 0.1(5) . . . . ?
C39 C40 C41 C44 -178.5(3) . . . . ?
C40 C41 C42 C37 -1.5(5) . . . . ?
C44 C41 C42 C37 177.1(3) . . . . ?
C38 C37 C42 C41 1.2(4) . . . . ?
C20 C37 C42 C41 -175.2(3) . . . . ?
N5 C45 C46 C47 -1.3(4) . . . . ?
C65 C45 C46 C47 178.2(3) . . . . ?
N5 C45 C46 C73 176.5(3) . . . . ?
C65 C45 C46 C73 -4.0(6) . . . . ?
C45 C46 C47 C48 0.6(4) . . . . ?
C73 C46 C47 C48 -177.1(4) . . . . ?
C45 C46 C47 C74B 163.1(7) . . . . ?
C73 C46 C47 C74B -14.6(9) . . . . ?
C45 C46 C47 C74A -167.3(5) . . . . ?
C73 C46 C47 C74A 15.0(8) . . . . ?
C46 C47 C48 C49 -176.2(3) . . . . ?
C74B C47 C48 C49 22.4(9) . . . . ?
C74A C47 C48 C49 -7.3(7) . . . . ?
C46 C47 C48 N5 0.1(4) . . . . ?
C74B C47 C48 N5 -161.2(7) . . . . ?
C74A C47 C48 N5 169.1(5) . . . . ?
N5 C48 C49 C50 -5.3(6) . . . . ?
C47 C48 C49 C50 170.5(4) . . . . ?
C48 C49 C50 N6 -4.0(5) . . . . ?
C48 C49 C50 C51 177.5(3) . . . . ?
C49 C50 C51 C52 177.4(3) . . . . ?
N6 C50 C51 C52 -1.3(3) . . . . ?
C49 C50 C51 C76 -6.4(5) . . . . ?
N6 C50 C51 C76 174.9(3) . . . . ?
C50 C51 C52 C53 1.7(3) . . . . ?
C76 C51 C52 C53 -174.3(3) . . . . ?
C50 C51 C52 C57 -179.2(3) . . . . ?
C76 C51 C52 C57 4.8(6) . . . . ?
C51 C52 C53 N6 -1.6(3) . . . . ?
C57 C52 C53 N6 179.1(2) . . . . ?
C51 C52 C53 C54 179.3(3) . . . . ?
C57 C52 C53 C54 0.0(4) . . . . ?
N6 C53 C54 C55 150.0(2) . . . . ?
C52 C53 C54 C55 -31.1(4) . . . . ?
C53 C54 C55 C56 45.1(3) . . . 2 ?
C51 C52 C57 C58 21.4(6) . . . . ?
C53 C52 C57 C58 -159.6(3) . . . . ?
C51 C52 C57 C56 -164.0(3) . . . 2 ?
C53 C52 C57 C56 15.0(4) . . . 2 ?
C56 C57 C58 C59 0.3(3) 2 . . 2 ?
C52 C57 C58 C59 175.3(3) . . . 2 ?
C56 C57 C58 C77 -177.5(3) 2 . . . ?
C52 C57 C58 C77 -2.5(6) . . . . ?
N7 C59 C60 C61 -1.9(5) . . . . ?
C58 C59 C60 C61 175.4(3) 2 . . . ?
C59 C60 C61 N8 -0.7(5) . . . . ?
C59 C60 C61 C62 175.0(3) . . . . ?
C60 C61 C62 C63 -174.4(3) . . . . ?
N8 C61 C62 C63 1.8(4) . . . . ?
C60 C61 C62 C78 8.4(6) . . . . ?
N8 C61 C62 C78 -175.4(3) . . . . ?
C61 C62 C63 C64 -1.3(4) . . . . ?
C78 C62 C63 C64 175.7(4) . . . . ?
C61 C62 C63 C80 -179.0(3) . . . . ?
C78 C62 C63 C80 -1.9(6) . . . . ?
C62 C63 C64 N8 0.4(4) . . . . ?
C80 C63 C64 N8 178.1(3) . . . . ?
C62 C63 C64 C81 -179.9(3) . . . . ?
C80 C63 C64 C81 -2.2(6) . . . . ?
N5 C45 C65 C66 -48.3(4) . . . . ?
C46 C45 C65 C66 132.3(4) . . . . ?
N5 C45 C65 C70 130.4(3) . . . . ?
C46 C45 C65 C70 -49.0(5) . . . . ?
C70 C65 C66 C67 -0.6(5) . . . . ?
C45 C65 C66 C67 178.2(3) . . . . ?
C65 C66 C67 C68 -1.2(6) . . . . ?
C65 C66 C67 C71 -179.8(4) . . . . ?
C66 C67 C68 C69 1.7(6) . . . . ?
C71 C67 C68 C69 -179.6(4) . . . . ?
C67 C68 C69 C70 -0.5(6) . . . . ?
C67 C68 C69 C72 -177.5(4) . . . . ?
C68 C69 C70 C65 -1.4(5) . . . . ?
C72 C69 C70 C65 175.7(4) . . . . ?
C66 C65 C70 C69 1.9(5) . . . . ?
C45 C65 C70 C69 -176.9(3) . . . . ?
C46 C47 C74A C75A -91.6(9) . . . . ?
C48 C47 C74A C75A 102.1(8) . . . . ?
C74B C47 C74A C75A -7.8(16) . . . . ?
C63 C62 C78 C79 -101.3(5) . . . . ?
C61 C62 C78 C79 75.2(5) . . . . ?
N8 C64 C81 C86 -41.3(4) . . . . ?
C63 C64 C81 C86 139.0(3) . . . . ?
N8 C64 C81 C82 136.4(3) . . . . ?
C63 C64 C81 C82 -43.3(5) . . . . ?
C86 C81 C82 C83 1.2(5) . . . . ?
C64 C81 C82 C83 -176.6(3) . . . . ?
C81 C82 C83 C84 -0.4(5) . . . . ?
C81 C82 C83 C87 178.3(3) . . . . ?
C82 C83 C84 C85 -0.4(6) . . . . ?
C87 C83 C84 C85 -179.2(4) . . . . ?
C83 C84 C85 C86 0.5(6) . . . . ?
C83 C84 C85 C88 -179.8(4) . . . . ?
C84 C85 C86 C81 0.3(5) . . . . ?
C88 C85 C86 C81 -179.4(3) . . . . ?
C82 C81 C86 C85 -1.1(5) . . . . ?
C64 C81 C86 C85 176.7(3) . . . . ?
C2 C1 N1 C4 1.2(3) . . . . ?
C21 C1 N1 C4 -178.3(3) . . . . ?
C2 C1 N1 Zn2 166.4(2) . . . . ?
C21 C1 N1 Zn2 -13.1(4) . . . . ?
C5 C4 N1 C1 173.9(3) . . . . ?
C3 C4 N1 C1 -2.6(3) . . . . ?
C5 C4 N1 Zn2 7.6(4) . . . . ?
C3 C4 N1 Zn2 -168.92(19) . . . . ?
C8 C9 N2 C6 0.5(3) . . . . ?
C10 C9 N2 C6 179.2(3) . . . . ?
C8 C9 N2 Zn2 176.20(19) . . . . ?
C10 C9 N2 Zn2 -5.0(4) . . . . ?
C5 C6 N2 C9 -178.0(3) . . . . ?
C7 C6 N2 C9 -0.4(3) . . . . ?
C5 C6 N2 Zn2 5.8(4) . . . . ?
C7 C6 N2 Zn2 -176.56(19) . . . . ?
C13 C12 N3 C15 0.2(3) . . . . ?
C11 C12 N3 C15 178.2(3) . . . . ?
C13 C12 N3 Zn1 165.62(19) . . . . ?
C11 C12 N3 Zn1 -16.4(4) . . . . ?
C16 C15 N3 C12 -179.7(3) . . . . ?
C14 C15 N3 C12 0.8(3) . . . . ?
C16 C15 N3 Zn1 13.5(4) . . . . ?
C14 C15 N3 Zn1 -166.0(2) . . . . ?
C19 C20 N4 C17 1.8(3) . . . . ?
C37 C20 N4 C17 -178.0(2) . . . . ?
C19 C20 N4 Zn1 173.5(2) . . . . ?
C37 C20 N4 Zn1 -6.3(4) . . . . ?
C16 C17 N4 C20 176.6(3) . . . . ?
C18 C17 N4 C20 -1.7(3) . . . . ?
C16 C17 N4 Zn1 4.1(4) . . . . ?
C18 C17 N4 Zn1 -174.17(19) . . . . ?
C46 C45 N5 C48 1.3(3) . . . . ?
C65 C45 N5 C48 -178.2(3) . . . . ?
C46 C45 N5 Zn1 173.5(2) . . . . ?
C65 C45 N5 Zn1 -6.1(4) . . . . ?
C49 C48 N5 C45 175.5(3) . . . . ?
C47 C48 N5 C45 -0.9(4) . . . . ?
C49 C48 N5 Zn1 2.5(4) . . . . ?
C47 C48 N5 Zn1 -173.9(2) . . . . ?
C52 C53 N6 C50 0.8(3) . . . . ?
C54 C53 N6 C50 179.9(2) . . . . ?
C52 C53 N6 Zn1 166.98(17) . . . . ?
C54 C53 N6 Zn1 -13.9(4) . . . . ?
C49 C50 N6 C53 -178.4(3) . . . . ?
C51 C50 N6 C53 0.3(3) . . . . ?
C49 C50 N6 Zn1 13.9(4) . . . . ?
C51 C50 N6 Zn1 -167.36(18) . . . . ?
C57 C56 N7 C59 0.7(3) 2 . . . ?
C55 C56 N7 C59 -179.6(2) 2 . . . ?
C57 C56 N7 Zn2 175.54(17) 2 . . . ?
C55 C56 N7 Zn2 -4.8(4) 2 . . . ?
C60 C59 N7 C56 177.2(3) . . . . ?
C58 C59 N7 C56 -0.5(3) 2 . . . ?
C60 C59 N7 Zn2 1.8(4) . . . . ?
C58 C59 N7 Zn2 -175.94(18) 2 . . . ?
C63 C64 N8 C61 0.7(3) . . . . ?
C81 C64 N8 C61 -179.0(3) . . . . ?
C63 C64 N8 Zn2 171.6(2) . . . . ?
C81 C64 N8 Zn2 -8.1(4) . . . . ?
C60 C61 N8 C64 174.8(3) . . . . ?
C62 C61 N8 C64 -1.5(3) . . . . ?
C60 C61 N8 Zn2 2.8(4) . . . . ?
C62 C61 N8 Zn2 -173.5(2) . . . . ?
C45 N5 Zn1 N3 -36.8(3) . . . . ?
C48 N5 Zn1 N3 134.3(2) . . . . ?
C45 N5 Zn1 N6 -166.0(2) . . . . ?
C48 N5 Zn1 N6 5.0(2) . . . . ?
C45 N5 Zn1 N4 76.0(3) . . . . ?
C48 N5 Zn1 N4 -113.0(2) . . . . ?
C12 N3 Zn1 N5 -42.9(2) . . . . ?
C15 N3 Zn1 N5 120.5(2) . . . . ?
C12 N3 Zn1 N6 69.2(3) . . . . ?
C15 N3 Zn1 N6 -127.5(2) . . . . ?
C12 N3 Zn1 N4 -174.0(2) . . . . ?
C15 N3 Zn1 N4 -10.7(2) . . . . ?
C53 N6 Zn1 N5 -177.1(2) . . . . ?
C50 N6 Zn1 N5 -12.8(2) . . . . ?
C53 N6 Zn1 N3 64.5(2) . . . . ?
C50 N6 Zn1 N3 -131.19(19) . . . . ?
C53 N6 Zn1 N4 -46.2(2) . . . . ?
C50 N6 Zn1 N4 118.2(2) . . . . ?
C20 N4 Zn1 N5 73.0(3) . . . . ?
C17 N4 Zn1 N5 -116.6(2) . . . . ?
C20 N4 Zn1 N3 -168.0(2) . . . . ?
C17 N4 Zn1 N3 2.4(2) . . . . ?
C20 N4 Zn1 N6 -39.4(3) . . . . ?
C17 N4 Zn1 N6 131.1(2) . . . . ?
C1 N1 Zn2 N8 -36.0(3) . . . . ?
C4 N1 Zn2 N8 127.0(2) . . . . ?
C1 N1 Zn2 N7 80.6(3) . . . . ?
C4 N1 Zn2 N7 -116.4(2) . . . . ?
C1 N1 Zn2 N2 -165.8(2) . . . . ?
C4 N1 Zn2 N2 -2.8(2) . . . . ?
C64 N8 Zn2 N1 -39.9(3) . . . . ?
C61 N8 Zn2 N1 129.8(2) . . . . ?
C64 N8 Zn2 N7 -171.9(3) . . . . ?
C61 N8 Zn2 N7 -2.2(2) . . . . ?
C64 N8 Zn2 N2 74.3(3) . . . . ?
C61 N8 Zn2 N2 -116.0(2) . . . . ?
C56 N7 Zn2 N1 62.1(3) . . . . ?
C59 N7 Zn2 N1 -123.7(2) . . . . ?
C56 N7 Zn2 N8 -174.1(2) . . . . ?
C59 N7 Zn2 N8 0.0(2) . . . . ?
C56 N7 Zn2 N2 -46.8(2) . . . . ?
C59 N7 Zn2 N2 127.3(2) . . . . ?
C9 N2 Zn2 N1 -178.6(2) . . . . ?
C6 N2 Zn2 N1 -3.5(2) . . . . ?
C9 N2 Zn2 N8 59.2(3) . . . . ?
C6 N2 Zn2 N8 -125.7(2) . . . . ?
C9 N2 Zn2 N7 -50.4(3) . . . . ?
C6 N2 Zn2 N7 124.8(2) . . . . ?
C46 C47 C74B C75B 87.8(9) . . . . ?
C48 C47 C74B C75B -113.5(8) . . . . ?
C74A C47 C74B C75B -26.1(17) . . . . ?
C90 C91 C92 C92 137.9(7) . . . 2_655 ?
C93 C94 C95 C96 -176.3(9) . . . . ?
C94 C95 C96 C97 173.6(9) . . . . ?
C95 C96 C97 C98 173.6(8) . . . . ?
C101 C102 C103 C104 179.2(14) . . . . ?
C102 C103 C104 C105 176.5(16) . . . . ?
C103 C104 C105 C106 178.0(17) . . . . ?
C107 C108 C109 C109 -163(6) . . . 3_566 ?
